data_4127419
loop_
_publ_author_name
'Weippert, Valentin'
'Haffner, Arthur'
'Stamatopoulos, Alexis'
'Johrendt, Dirk'

_publ_section_title
;
 Supertetrahedral Layers Based on GaAs or InAs.
;
_journal_issue 28
_journal_name_full 'Journal of the American Chemical Society'
_journal_page_first 11245
_journal_page_last 11252
_journal_paper_doi 10.1021/jacs.9b04712
_journal_volume 141
_journal_year 2019
_chemical_formula_sum 'As32 Ga22 Sr15'
_chemical_formula_weight 5245.58
_space_group_crystal_system monoclinic
_space_group_IT_number 15
_space_group_name_Hall '-C 2yc'
_space_group_name_H-M_alt 'C 1 2/c 1'
_symmetry_space_group_name_Hall '-C 2yc'
_symmetry_space_group_name_H-M 'C 1 2/c 1'
_audit_creation_method SHELXL-2016/6
_cell_angle_alpha 90
_cell_angle_beta 98.2290(10)
_cell_angle_gamma 90
_cell_formula_units_Z 6
_cell_length_a 22.9660(4)
_cell_length_b 22.9639(3)
_cell_length_c 19.8929(3)
_cell_measurement_reflns_used 9795
_cell_measurement_temperature 293(2)
_cell_measurement_theta_max 65.623
_cell_measurement_theta_min 4.621
_cell_volume 10383.3(3)
_computing_structure_refinement 'SHELXL-2016/6 (Sheldrick, 2016)'
_diffrn_ambient_temperature 293(2)
_diffrn_measured_fraction_theta_full 0.999
_diffrn_measured_fraction_theta_max 1.000
_diffrn_measurement_device_type 'Bruker D8 Quest'
_diffrn_radiation_type MoK\a
_diffrn_radiation_wavelength 0.71073
_diffrn_reflns_av_R_equivalents 0.0719
_diffrn_reflns_av_unetI/netI 0.0356
_diffrn_reflns_Laue_measured_fraction_full 0.999
_diffrn_reflns_Laue_measured_fraction_max 1.000
_diffrn_reflns_limit_h_max 33
_diffrn_reflns_limit_h_min -33
_diffrn_reflns_limit_k_max 33
_diffrn_reflns_limit_k_min -33
_diffrn_reflns_limit_l_max 29
_diffrn_reflns_limit_l_min -29
_diffrn_reflns_number 199392
_diffrn_reflns_point_group_measured_fraction_full 0.999
_diffrn_reflns_point_group_measured_fraction_max 1.000
_diffrn_reflns_theta_full 25.242
_diffrn_reflns_theta_max 31.506
_diffrn_reflns_theta_min 2.311
_exptl_absorpt_coefficient_mu 35.032
_exptl_absorpt_correction_T_max 0.7465
_exptl_absorpt_correction_T_min 0.4696
_exptl_absorpt_correction_type multi-scan
_exptl_crystal_colour black
_exptl_crystal_density_diffrn 5.033
_exptl_crystal_description plate
_exptl_crystal_F_000 13848
_exptl_crystal_size_max 0.081
_exptl_crystal_size_mid 0.063
_exptl_crystal_size_min 0.022
_refine_diff_density_max 1.594
_refine_diff_density_min -1.877
_refine_diff_density_rms 0.269
_refine_ls_extinction_coef 0.0000151(6)
_refine_ls_extinction_expression Fc^*^=kFc[1+0.001xFc^2^\l^3^/sin(2\q)]^-1/4^
_refine_ls_extinction_method 'SHELXL-2016/6 (Sheldrick 2016)'
_refine_ls_goodness_of_fit_ref 1.011
_refine_ls_hydrogen_treatment undef
_refine_ls_matrix_type full
_refine_ls_number_parameters 498
_refine_ls_number_reflns 17301
_refine_ls_number_restraints 1
_refine_ls_restrained_S_all 1.012
_refine_ls_R_factor_all 0.0793
_refine_ls_R_factor_gt 0.0365
_refine_ls_shift/su_max 0.002
_refine_ls_shift/su_mean 0.000
_refine_ls_structure_factor_coef Fsqd
_refine_ls_weighting_details 'w=1/[\s^2^(Fo^2^)+(0.0210P)^2^+107.7524P] where P=(Fo^2^+2Fc^2^)/3'
_refine_ls_weighting_scheme calc
_refine_ls_wR_factor_gt 0.0642
_refine_ls_wR_factor_ref 0.0765
_reflns_Friedel_coverage 0.000
_reflns_number_gt 10594
_reflns_number_total 17301
_reflns_threshold_expression 'I > 2\s(I)'
_cod_data_source_file ja9b04712_si_006.cif
_cod_data_source_block shelx
_cod_database_code 4127419
_shelx_shelxl_version_number 2016/6
_shelx_space_group_comment
;
The symmetry employed for this shelxl refinement is uniquely defined
by the following loop, which should always be used as a source of
symmetry information in preference to the above space-group names.
They are only intended as comments.
;
_shelx_estimated_absorpt_t_min 0.164
_shelx_estimated_absorpt_t_max 0.513

loop_
_space_group_symop_operation_xyz
'x, y, z'
'-x, y, -z+1/2'
'x+1/2, y+1/2, z'
'-x+1/2, y+1/2, -z+1/2'
'-x, -y, -z'
'x, -y, z-1/2'
'-x+1/2, -y+1/2, -z'
'x+1/2, -y+1/2, z-1/2'

loop_
_atom_site_label
_atom_site_type_symbol
_atom_site_fract_x
_atom_site_fract_y
_atom_site_fract_z
_atom_site_U_iso_or_equiv
_atom_site_adp_type
_atom_site_occupancy
_atom_site_site_symmetry_order
_atom_site_calc_flag
_atom_site_refinement_flags_posn
_atom_site_refinement_flags_adp
_atom_site_refinement_flags_occupancy
Sr1 Sr 0.01099(2) 0.06443(2) 0.57952(3) 0.01144(10) Uani 1 1 d . . .
Sr2 Sr 0.13730(2) 0.06004(2) 0.07302(3) 0.01070(10) Uani 1 1 d . . .
Sr3 Sr 0.18075(2) 0.37805(2) 0.42714(3) 0.01073(10) Uani 1 1 d . . .
Sr4 Sr 0.26150(2) 0.18603(2) 0.07731(3) 0.01125(10) Uani 1 1 d . . .
Sr5 Sr 0.30453(2) 0.25108(2) 0.42054(3) 0.01137(10) Uani 1 1 d . . .
Sr6 Sr 0.31207(3) 0.03174(3) 0.23334(3) 0.01690(12) Uani 1 1 d . . .
Sr7 Sr 0.31421(3) 0.40555(3) 0.26632(3) 0.01666(12) Uani 1 1 d . . .
Sr8 Sr 0.38566(2) 0.31161(2) 0.08082(3) 0.01111(11) Uani 1 1 d . . .
Sr9 Sr 0.4123(5) 0.1777(8) 0.2277(4) 0.069(4) Uani 0.174(9) 1 d . . P
Sr10 Sr 0.4197(2) 0.2660(3) 0.26921(13) 0.075(2) Uani 0.370(6) 1 d . . P
Sr11 Sr 0.4434(4) 0.1407(4) 0.23067(14) 0.100(3) Uani 0.434(9) 1 d . . P
Sr12 Sr 0.44572(2) 0.00178(2) 0.07716(3) 0.01112(10) Uani 1 1 d . . .
Sr13 Sr 0.4589(5) 0.3024(3) 0.26974(19) 0.085(3) Uani 0.271(6) 1 d . . P
Sr14 Sr 0.57152(2) 0.12577(2) 0.08101(3) 0.01086(10) Uani 1 1 d . . .
As1 As 0.03391(2) 0.40619(3) 0.03436(3) 0.00747(11) Uani 1 1 d . . .
As2 As 0.03670(2) 0.15593(3) 0.03229(3) 0.00714(11) Uani 1 1 d . . .
As3 As 0.05205(2) 0.28021(3) 0.17817(3) 0.00727(11) Uani 1 1 d . . .
As4 As 0.05541(2) 0.03320(3) 0.17792(3) 0.00813(11) Uani 1 1 d . . .
As5 As 0.07009(2) 0.15796(3) 0.32148(3) 0.00756(11) Uani 1 1 d . . .
As6 As 0.07346(2) 0.40516(3) 0.32213(3) 0.00811(11) Uani 1 1 d . . .
As7 As 0.08774(2) 0.03100(2) 0.46297(3) 0.00762(11) Uani 1 1 d . . .
As8 As 0.09008(2) 0.28272(3) 0.46779(3) 0.00703(11) Uani 1 1 d . . .
As9 As 0.10823(2) 0.15562(3) 0.61108(3) 0.01019(11) Uani 1 1 d . . .
As10 As 0.16018(2) 0.53188(2) 0.04008(3) 0.00725(11) Uani 1 1 d . . .
As11 As 0.16042(2) 0.27972(3) 0.03444(3) 0.00762(11) Uani 1 1 d . . .
As12 As 0.17699(2) 0.15460(3) 0.17769(3) 0.00811(11) Uani 1 1 d . . .
As13 As 0.18038(2) 0.40758(3) 0.18641(3) 0.00846(11) Uani 1 1 d . . .
As14 As 0.19495(2) 0.28347(3) 0.32194(3) 0.00787(11) Uani 1 1 d . . .
As15 As 0.19712(2) 0.02998(3) 0.31228(3) 0.00850(12) Uani 1 1 d . . .
As16 As 0.21458(2) 0.15776(3) 0.46299(3) 0.00746(11) Uani 1 1 d . . .
As17 As 0.23267(2) 0.03099(3) 0.60828(3) 0.00885(11) Uani 1 1 d . . .
As18 As 0.28658(2) 0.40540(2) 0.03992(3) 0.00719(11) Uani 1 1 d . . .
As19 As 0.30277(3) 0.28253(3) 0.18469(3) 0.01104(12) Uani 1 1 d . . .
As20 As 0.32032(3) 0.15523(3) 0.31335(3) 0.01047(12) Uani 1 1 d . . .
As21 As 0.35657(2) 0.09284(3) 0.10913(3) 0.00974(11) Uani 1 1 d . . .
As22 As 0.42794(3) 0.40688(3) 0.18646(3) 0.01071(12) Uani 1 1 d . . .
As23 As 0.44498(3) 0.03017(3) 0.31522(3) 0.01085(12) Uani 1 1 d . . .
As24 As 0.48330(3) 0.21863(3) 0.11979(3) 0.01714(13) Uani 1 1 d . . .
Ga1 Ga 0.01726(3) 0.09631(3) 0.39072(3) 0.00901(12) Uani 1 1 d . . .
Ga2 Ga 0.01773(3) 0.34228(3) 0.39103(3) 0.00894(12) Uani 1 1 d . . .
Ga3 Ga 0.03576(3) 0.21920(3) 0.54000(3) 0.01204(13) Uani 1 1 d . . .
Ga4 Ga 0.10558(3) 0.21888(3) 0.10899(3) 0.00890(12) Uani 1 1 d . . .
Ga5 Ga 0.10734(3) 0.46497(3) 0.11267(3) 0.01047(13) Uani 1 1 d . . .
Ga6 Ga 0.12272(3) 0.34213(3) 0.24718(3) 0.00878(13) Uani 1 1 d . . .
Ga7 Ga 0.12381(3) 0.09568(3) 0.25289(3) 0.00884(13) Uani 1 1 d . . .
Ga8 Ga 0.14035(3) 0.21931(3) 0.39079(3) 0.00884(12) Uani 1 1 d . . .
Ga9 Ga 0.16042(3) 0.09387(3) 0.53390(3) 0.01047(12) Uani 1 1 d . . .
Ga10 Ga 0.22863(3) 0.34372(3) 0.11261(3) 0.01081(13) Uani 1 1 d . . .
Ga11 Ga 0.24512(3) 0.21877(3) 0.24980(3) 0.00919(12) Uani 1 1 d . . .
Ga12 Ga 0.26412(3) 0.09379(3) 0.38563(3) 0.01038(13) Uani 1 1 d . . .
Ga13 Ga 0.28544(3) 0.03131(3) 0.03160(3) 0.01035(12) Uani 1 1 d . . .
Ga14 Ga 0.35759(3) 0.47207(3) 0.11431(3) 0.01047(13) Uani 1 1 d . . .
Ga15 Ga 0.41151(3) 0.15675(3) 0.03824(3) 0.01334(13) Uani 1 1 d . . .
Ga16 Ga 0.000000 0.21904(4) 0.250000 0.00823(17) Uani 1 2 d S T P
Ga17 Ga 0.000000 0.46405(4) 0.250000 0.00905(17) Uani 1 2 d S T P
Ga18 Ga 0.000000 0.97371(4) 0.250000 0.00944(17) Uani 1 2 d S T P

loop_
_atom_site_aniso_label
_atom_site_aniso_U_11
_atom_site_aniso_U_22
_atom_site_aniso_U_33
_atom_site_aniso_U_23
_atom_site_aniso_U_13
_atom_site_aniso_U_12
Sr1 0.0103(3) 0.0114(3) 0.0127(2) 0.0032(2) 0.00196(19) 0.0014(2)
Sr2 0.0103(3) 0.0106(3) 0.0113(2) -0.0009(2) 0.00204(19) -0.0007(2)
Sr3 0.0100(3) 0.0109(3) 0.0111(2) -0.0005(2) 0.00078(19) 0.0005(2)
Sr4 0.0116(3) 0.0102(3) 0.0127(2) 0.0000(2) 0.00424(19) -0.0009(2)
Sr5 0.0103(2) 0.0102(3) 0.0127(2) 0.0001(2) -0.00163(19) 0.0010(2)
Sr6 0.0196(3) 0.0203(3) 0.0108(2) 0.0009(2) 0.0021(2) -0.0017(2)
Sr7 0.0183(3) 0.0197(3) 0.0114(2) 0.0012(2) 0.0002(2) 0.0026(2)
Sr8 0.0103(3) 0.0107(3) 0.0125(2) -0.0002(2) 0.00246(19) -0.0016(2)
Sr9 0.080(6) 0.099(9) 0.030(3) 0.013(4) 0.013(3) -0.052(6)
Sr10 0.072(3) 0.125(5) 0.0241(12) 0.0007(17) -0.0025(13) 0.058(3)
Sr11 0.162(6) 0.110(4) 0.0234(12) 0.0153(17) -0.0080(18) -0.095(4)
Sr12 0.0098(2) 0.0110(3) 0.0124(2) 0.0026(2) 0.00130(19) -0.0004(2)
Sr13 0.147(8) 0.081(4) 0.0235(18) 0.011(2) 0.005(3) 0.056(5)
Sr14 0.0101(3) 0.0104(3) 0.0120(2) 0.0007(2) 0.00130(19) -0.0011(2)
As1 0.0073(3) 0.0080(3) 0.0073(2) 0.0001(2) 0.0014(2) -0.0008(2)
As2 0.0065(3) 0.0077(3) 0.0070(2) -0.0001(2) 0.0003(2) -0.0012(2)
As3 0.0071(3) 0.0076(3) 0.0071(2) 0.0004(2) 0.0011(2) -0.0004(2)
As4 0.0081(3) 0.0087(3) 0.0074(2) -0.0005(2) 0.0006(2) -0.0024(2)
As5 0.0075(3) 0.0083(3) 0.0066(2) 0.0001(2) 0.0002(2) 0.0005(2)
As6 0.0083(3) 0.0088(3) 0.0071(2) -0.0005(2) 0.0007(2) 0.0019(2)
As7 0.0067(3) 0.0080(3) 0.0078(2) 0.0004(2) 0.0000(2) 0.0006(2)
As8 0.0068(3) 0.0075(3) 0.0066(2) 0.0005(2) 0.0004(2) 0.0014(2)
As9 0.0098(3) 0.0112(3) 0.0091(3) 0.0010(2) -0.0002(2) 0.0002(2)
As10 0.0075(3) 0.0071(3) 0.0073(2) -0.0003(2) 0.0014(2) -0.0006(2)
As11 0.0077(3) 0.0076(3) 0.0075(2) 0.0008(2) 0.0009(2) -0.0006(2)
As12 0.0083(3) 0.0089(3) 0.0071(2) -0.0002(2) 0.0012(2) -0.0020(2)
As13 0.0085(3) 0.0086(3) 0.0083(3) 0.0004(2) 0.0011(2) -0.0004(2)
As14 0.0077(3) 0.0085(3) 0.0071(2) -0.0001(2) 0.0003(2) 0.0017(2)
As15 0.0080(3) 0.0092(3) 0.0082(3) 0.0001(2) 0.0009(2) 0.0007(2)
As16 0.0072(3) 0.0076(3) 0.0075(2) 0.0008(2) 0.0006(2) 0.0007(2)
As17 0.0092(3) 0.0097(3) 0.0075(2) 0.0003(2) 0.0007(2) 0.0011(2)
As18 0.0067(3) 0.0074(3) 0.0074(2) 0.0006(2) 0.0006(2) -0.0009(2)
As19 0.0119(3) 0.0117(3) 0.0101(3) 0.0004(2) 0.0037(2) -0.0028(2)
As20 0.0096(3) 0.0117(3) 0.0094(3) 0.0006(2) -0.0009(2) 0.0025(2)
As21 0.0100(3) 0.0105(3) 0.0087(3) 0.0008(2) 0.0014(2) -0.0002(2)
As22 0.0110(3) 0.0112(3) 0.0098(3) -0.0019(2) 0.0008(2) -0.0032(2)
As23 0.0115(3) 0.0111(3) 0.0102(3) -0.0020(2) 0.0021(2) 0.0029(2)
As24 0.0124(3) 0.0117(3) 0.0278(3) 0.0011(3) 0.0044(2) 0.0014(2)
Ga1 0.0093(3) 0.0093(3) 0.0084(3) 0.0003(2) 0.0010(2) 0.0006(2)
Ga2 0.0088(3) 0.0094(3) 0.0086(3) 0.0000(2) 0.0009(2) 0.0006(2)
Ga3 0.0103(3) 0.0103(3) 0.0152(3) 0.0010(3) 0.0008(2) -0.0004(3)
Ga4 0.0090(3) 0.0094(3) 0.0082(3) -0.0002(2) 0.0009(2) -0.0007(3)
Ga5 0.0112(3) 0.0111(3) 0.0088(3) 0.0012(2) 0.0004(2) -0.0015(3)
Ga6 0.0087(3) 0.0097(3) 0.0077(3) 0.0002(2) 0.0005(2) 0.0009(2)
Ga7 0.0089(3) 0.0090(3) 0.0086(3) 0.0002(2) 0.0011(2) -0.0002(2)
Ga8 0.0087(3) 0.0093(3) 0.0083(3) -0.0001(2) 0.0002(2) 0.0006(3)
Ga9 0.0099(3) 0.0103(3) 0.0110(3) 0.0006(2) 0.0007(2) -0.0005(2)
Ga10 0.0112(3) 0.0117(3) 0.0097(3) -0.0005(2) 0.0021(2) -0.0020(3)
Ga11 0.0093(3) 0.0106(3) 0.0075(3) 0.0001(2) 0.0006(2) -0.0004(2)
Ga12 0.0100(3) 0.0115(3) 0.0093(3) -0.0007(2) 0.0001(2) 0.0010(3)
Ga13 0.0104(3) 0.0102(3) 0.0106(3) 0.0004(2) 0.0018(2) 0.0006(2)
Ga14 0.0114(3) 0.0109(3) 0.0093(3) -0.0009(2) 0.0019(2) -0.0013(3)
Ga15 0.0117(3) 0.0124(3) 0.0163(3) 0.0010(3) 0.0033(2) 0.0008(3)
Ga16 0.0080(4) 0.0083(4) 0.0083(4) 0.000 0.0009(3) 0.000
Ga17 0.0099(4) 0.0097(4) 0.0075(4) 0.000 0.0011(3) 0.000
Ga18 0.0095(4) 0.0105(4) 0.0082(4) 0.000 0.0006(3) 0.000

loop_
_atom_type_symbol
_atom_type_description
_atom_type_scat_dispersion_real
_atom_type_scat_dispersion_imag
_atom_type_scat_source
Ga Ga 0.2307 1.6083 'International Tables Vol C Tables 4.2.6.8 and 6.1.1.4'
As As 0.0499 2.0058 'International Tables Vol C Tables 4.2.6.8 and 6.1.1.4'
Sr Sr -1.5307 3.2498 'International Tables Vol C Tables 4.2.6.8 and 6.1.1.4'

loop_
_geom_angle_atom_site_label_1
_geom_angle_atom_site_label_2
_geom_angle_atom_site_label_3
_geom_angle
_geom_angle_site_symmetry_1
_geom_angle_site_symmetry_3
As4 Sr1 As9 101.76(2) 6_556 .
As4 Sr1 As22 84.195(19) 6_556 8_456
As9 Sr1 As22 102.40(2) . 8_456
As4 Sr1 As2 174.66(3) 6_556 2
As9 Sr1 As2 81.82(2) . 2
As22 Sr1 As2 98.99(2) 8_456 2
As4 Sr1 As7 79.89(2) 6_556 5_556
As9 Sr1 As7 176.25(2) . 5_556
As22 Sr1 As7 81.070(19) 8_456 5_556
As2 Sr1 As7 96.30(2) 2 5_556
As4 Sr1 As7 96.90(2) 6_556 .
As9 Sr1 As7 81.449(19) . .
As22 Sr1 As7 175.73(3) 8_456 .
As2 Sr1 As7 79.621(18) 2 .
As7 Sr1 As7 95.04(2) 5_556 .
As4 Sr1 Ga18 43.007(17) 6_556 5_566
As9 Sr1 Ga18 97.04(2) . 5_566
As22 Sr1 Ga18 42.856(15) 8_456 5_566
As2 Sr1 Ga18 141.00(2) 2 5_566
As7 Sr1 Ga18 86.463(18) 5_556 5_566
As7 Sr1 Ga18 139.07(2) . 5_566
As4 Sr1 Ga3 142.52(2) 6_556 .
As9 Sr1 Ga3 41.987(16) . .
As22 Sr1 Ga3 93.99(2) 8_456 .
As2 Sr1 Ga3 41.914(16) 2 .
As7 Sr1 Ga3 136.95(2) 5_556 .
As7 Sr1 Ga3 87.658(18) . .
Ga18 Sr1 Ga3 118.32(2) 5_566 .
As4 Sr1 Ga9 93.115(19) 6_556 .
As9 Sr1 Ga9 42.016(16) . .
As22 Sr1 Ga9 143.04(2) 8_456 .
As2 Sr1 Ga9 86.917(18) 2 .
As7 Sr1 Ga9 134.85(2) 5_556 .
As7 Sr1 Ga9 41.137(15) . .
Ga18 Sr1 Ga9 118.080(17) 5_566 .
Ga3 Sr1 Ga9 66.426(17) . .
As4 Sr1 Ga14 87.389(19) 6_556 8_456
As9 Sr1 Ga14 141.82(2) . 8_456
As22 Sr1 Ga14 41.091(16) 8_456 8_456
As2 Sr1 Ga14 92.199(19) 2 8_456
As7 Sr1 Ga14 41.237(15) 5_556 8_456
As7 Sr1 Ga14 134.73(2) . 8_456
Ga18 Sr1 Ga14 64.813(13) 5_566 8_456
Ga3 Sr1 Ga14 115.304(19) . 8_456
Ga9 Sr1 Ga14 175.87(2) . 8_456
As4 Sr1 Ga1 40.328(16) 6_556 5_556
As9 Sr1 Ga1 140.07(2) . 5_556
As22 Sr1 Ga1 87.961(18) 8_456 5_556
As2 Sr1 Ga1 135.12(2) 2 5_556
As7 Sr1 Ga1 40.755(15) 5_556 5_556
As7 Sr1 Ga1 90.219(18) . 5_556
Ga18 Sr1 Ga1 64.848(19) 5_566 5_556
Ga3 Sr1 Ga1 176.69(2) . 5_556
Ga9 Sr1 Ga1 113.332(19) . 5_556
Ga14 Sr1 Ga1 64.704(16) 8_456 5_556
As4 Sr1 Ga1 135.17(2) 6_556 .
As9 Sr1 Ga1 86.670(18) . .
As22 Sr1 Ga1 137.40(2) 8_456 .
As2 Sr1 Ga1 40.514(15) 2 .
As7 Sr1 Ga1 89.801(18) 5_556 .
As7 Sr1 Ga1 40.302(15) . .
Ga18 Sr1 Ga1 176.13(2) 5_566 .
Ga3 Sr1 Ga1 65.282(16) . .
Ga9 Sr1 Ga1 64.183(15) . .
Ga14 Sr1 Ga1 112.754(19) 8_456 .
Ga1 Sr1 Ga1 111.526(17) 5_556 .
As17 Sr2 As12 101.35(2) 6 .
As17 Sr2 As4 101.35(2) 6 .
As12 Sr2 As4 80.284(19) . .
As17 Sr2 As7 83.08(2) 6 6
As12 Sr2 As7 175.53(3) . 6
As4 Sr2 As7 98.35(2) . 6
As17 Sr2 As18 83.235(19) 6 7
As12 Sr2 As18 99.53(2) . 7
As4 Sr2 As18 175.37(3) . 7
As7 Sr2 As18 81.485(19) 6 7
As17 Sr2 As2 178.75(2) 6 .
As12 Sr2 As2 79.530(19) . .
As4 Sr2 As2 79.644(19) . .
As7 Sr2 As2 96.05(2) 6 .
As18 Sr2 As2 95.76(2) 7 .
As17 Sr2 Ga13 42.901(16) 6 .
As12 Sr2 Ga13 94.87(2) . .
As4 Sr2 Ga13 142.64(2) . .
As7 Sr2 Ga13 88.788(19) 6 .
As18 Sr2 Ga13 41.962(16) 7 .
As2 Sr2 Ga13 136.29(2) . .
As17 Sr2 Ga9 42.714(16) 6 6
As12 Sr2 Ga9 142.17(2) . 6
As4 Sr2 Ga9 94.137(19) . 6
As7 Sr2 Ga9 41.967(16) 6 6
As18 Sr2 Ga9 88.821(18) 7 6
As2 Sr2 Ga9 136.63(2) . 6
Ga13 Sr2 Ga9 67.236(17) . 6
As17 Sr2 Ga7 94.918(19) 6 .
As12 Sr2 Ga7 41.178(16) . .
As4 Sr2 Ga7 41.151(15) . .
As7 Sr2 Ga7 138.45(2) 6 .
As18 Sr2 Ga7 139.72(2) 7 .
As2 Sr2 Ga7 86.330(18) . .
Ga13 Sr2 Ga7 117.502(19) . .
Ga9 Sr2 Ga7 116.685(19) 6 .
As17 Sr2 Ga4 140.11(2) 6 .
As12 Sr2 Ga4 40.325(16) . .
As4 Sr2 Ga4 84.959(18) . .
As7 Sr2 Ga4 135.48(2) 6 .
As18 Sr2 Ga4 91.917(18) 7 .
As2 Sr2 Ga4 40.557(15) . .
Ga13 Sr2 Ga4 114.994(19) . .
Ga9 Sr2 Ga4 177.16(2) 6 .
Ga7 Sr2 Ga4 64.193(16) . .
As17 Sr2 Ga1 140.06(2) 6 2
As12 Sr2 Ga1 84.887(18) . 2
As4 Sr2 Ga1 40.255(16) . 2
As7 Sr2 Ga1 91.323(19) 6 2
As18 Sr2 Ga1 135.13(2) 7 2
As2 Sr2 Ga1 40.743(15) . 2
Ga13 Sr2 Ga1 177.02(2) . 2
Ga9 Sr2 Ga1 114.633(19) 6 2
Ga7 Sr2 Ga1 64.084(15) . 2
Ga4 Sr2 Ga1 63.063(16) . 2
As17 Sr2 Ga14 88.312(19) 6 7
As12 Sr2 Ga14 138.99(2) . 7
As4 Sr2 Ga14 137.18(2) . 7
As7 Sr2 Ga14 40.978(15) 6 7
As18 Sr2 Ga14 41.597(15) 7 7
As2 Sr2 Ga14 90.442(18) . 7
Ga13 Sr2 Ga14 65.631(16) . 7
Ga9 Sr2 Ga14 65.276(16) 6 7
Ga7 Sr2 Ga14 176.63(2) . 7
Ga4 Sr2 Ga14 113.706(19) . 7
Ga1 Sr2 Ga14 112.727(19) 2 7
As17 Sr3 As6 101.07(2) 7_556 .
As17 Sr3 As14 101.06(2) 7_556 .
As6 Sr3 As14 80.33(2) . .
As17 Sr3 As16 83.07(2) 7_556 7_556
As6 Sr3 As16 175.81(2) . 7_556
As14 Sr3 As16 98.33(2) . 7_556
As17 Sr3 As10 83.31(2) 7_556 6_566
As6 Sr3 As10 99.54(2) . 6_566
As14 Sr3 As10 175.59(2) . 6_566
As16 Sr3 As10 81.488(19) 7_556 6_566
As17 Sr3 As8 178.81(2) 7_556 .
As6 Sr3 As8 79.763(19) . .
As14 Sr3 As8 79.902(19) . .
As16 Sr3 As8 96.11(2) 7_556 .
As10 Sr3 As8 95.726(19) 6_566 .
As17 Sr3 Ga13 42.922(16) 7_556 4
As6 Sr3 Ga13 94.68(2) . 4
As14 Sr3 Ga13 142.37(2) . 4
As16 Sr3 Ga13 88.795(19) 7_556 4
As10 Sr3 Ga13 42.015(15) 6_566 4
As8 Sr3 Ga13 136.29(2) . 4
As17 Sr3 Ga9 42.694(16) 7_556 7_556
As6 Sr3 Ga9 141.88(2) . 7_556
As14 Sr3 Ga9 93.948(19) . 7_556
As16 Sr3 Ga9 41.968(15) 7_556 7_556
As10 Sr3 Ga9 88.851(19) 6_566 7_556
As8 Sr3 Ga9 136.70(2) . 7_556
Ga13 Sr3 Ga9 67.234(17) 4 7_556
As17 Sr3 Ga6 94.899(19) 7_556 .
As6 Sr3 Ga6 41.138(15) . .
As14 Sr3 Ga6 41.089(16) . .
As16 Sr3 Ga6 138.42(2) 7_556 .
As10 Sr3 Ga6 139.75(2) 6_566 .
As8 Sr3 Ga6 86.290(18) . .
Ga13 Sr3 Ga6 117.50(2) 4 .
Ga9 Sr3 Ga6 116.661(18) 7_556 .
As17 Sr3 Ga2 139.94(2) 7_556 .
As6 Sr3 Ga2 40.447(16) . .
As14 Sr3 Ga2 85.182(19) . .
As16 Sr3 Ga2 135.66(2) 7_556 .
As10 Sr3 Ga2 91.870(18) 6_566 .
As8 Sr3 Ga2 40.678(15) . .
Ga13 Sr3 Ga2 114.875(19) 4 .
Ga9 Sr3 Ga2 177.34(2) 7_556 .
Ga6 Sr3 Ga2 64.127(15) . .
As17 Sr3 Ga8 139.91(2) 7_556 .
As6 Sr3 Ga8 85.095(19) . .
As14 Sr3 Ga8 40.402(15) . .
As16 Sr3 Ga8 91.320(19) 7_556 .
As10 Sr3 Ga8 135.21(2) 6_566 .
As8 Sr3 Ga8 40.864(15) . .
Ga13 Sr3 Ga8 177.14(2) 4 .
Ga9 Sr3 Ga8 114.561(19) 7_556 .
Ga6 Sr3 Ga8 64.009(16) . .
Ga2 Sr3 Ga8 63.264(16) . .
As17 Sr3 Ga12 88.455(19) 7_556 7_556
As6 Sr3 Ga12 139.04(2) . 7_556
As14 Sr3 Ga12 137.21(2) . 7_556
As16 Sr3 Ga12 41.014(15) 7_556 7_556
As10 Sr3 Ga12 41.595(16) 6_566 7_556
As8 Sr3 Ga12 90.358(18) . 7_556
Ga13 Sr3 Ga12 65.738(16) 4 7_556
Ga9 Sr3 Ga12 65.392(16) 7_556 7_556
Ga6 Sr3 Ga12 176.51(2) . 7_556
Ga2 Sr3 Ga12 113.685(18) . 7_556
Ga8 Sr3 Ga12 112.695(19) . 7_556
As21 Sr4 As12 101.56(2) . .
As21 Sr4 As19 102.52(2) . .
As12 Sr4 As19 83.118(19) . .
As21 Sr4 As11 81.898(19) . 7
As12 Sr4 As11 175.47(3) . 7
As19 Sr4 As11 99.07(2) . 7
As21 Sr4 As11 176.27(2) . .
As12 Sr4 As11 80.122(19) . .
As19 Sr4 As11 80.95(2) . .
As11 Sr4 As11 96.255(19) 7 .
As21 Sr4 As18 81.60(2) . 7
As12 Sr4 As18 97.76(2) . 7
As19 Sr4 As18 175.55(3) . 7
As11 Sr4 As18 79.756(19) 7 7
As11 Sr4 As18 94.89(2) . 7
As21 Sr4 Ga11 96.79(2) . .
As12 Sr4 Ga11 42.473(16) . .
As19 Sr4 Ga11 42.364(16) . .
As11 Sr4 Ga11 140.51(2) 7 .
As11 Sr4 Ga11 86.698(18) . .
As18 Sr4 Ga11 139.40(2) 7 .
As21 Sr4 Ga15 42.073(16) . .
As12 Sr4 Ga15 142.18(2) . .
As19 Sr4 Ga15 94.12(2) . .
As11 Sr4 Ga15 41.903(16) 7 .
As11 Sr4 Ga15 136.90(2) . .
As18 Sr4 Ga15 87.847(18) 7 .
Ga11 Sr4 Ga15 117.88(2) . .
As21 Sr4 Ga13 42.067(16) . .
As12 Sr4 Ga13 93.657(19) . .
As19 Sr4 Ga13 143.19(2) . .
As11 Sr4 Ga13 86.964(18) 7 .
As11 Sr4 Ga13 134.80(2) . .
As18 Sr4 Ga13 41.208(15) 7 .
Ga11 Sr4 Ga13 118.21(2) . .
Ga15 Sr4 Ga13 66.503(17) . .
As21 Sr4 Ga10 141.86(2) . .
As12 Sr4 Ga10 86.716(19) . .
As19 Sr4 Ga10 40.962(16) . .
As11 Sr4 Ga10 92.342(19) 7 .
As11 Sr4 Ga10 41.205(16) . .
As18 Sr4 Ga10 134.64(2) 7 .
Ga11 Sr4 Ga10 64.581(16) . .
Ga15 Sr4 Ga10 115.42(2) . .
Ga13 Sr4 Ga10 175.84(2) . .
As21 Sr4 Ga4 140.05(2) . .
As12 Sr4 Ga4 40.407(16) . .
As19 Sr4 Ga4 86.946(18) . .
As11 Sr4 Ga4 135.47(2) 7 .
As11 Sr4 Ga4 40.836(15) . .
As18 Sr4 Ga4 90.915(18) 7 .
Ga11 Sr4 Ga4 64.471(16) . .
Ga15 Sr4 Ga4 177.30(2) . .
Ga13 Sr4 Ga4 113.901(19) . .
Ga10 Sr4 Ga4 63.995(16) . .
As21 Sr4 Ga10 86.491(18) . 7
As12 Sr4 Ga10 136.41(2) . 7
As19 Sr4 Ga10 137.36(2) . 7
As11 Sr4 Ga10 40.328(15) 7 7
As11 Sr4 Ga10 90.008(18) . 7
As18 Sr4 Ga10 40.523(15) 7 7
Ga11 Sr4 Ga10 176.68(2) . 7
Ga15 Sr4 Ga10 64.996(16) . 7
Ga13 Sr4 Ga10 64.096(16) . 7
Ga10 Sr4 Ga10 112.974(17) . 7
Ga4 Sr4 Ga10 112.612(19) . 7
As14 Sr5 As9 101.60(2) . 7_556
As14 Sr5 As20 84.18(2) . .
As9 Sr5 As20 102.11(2) 7_556 .
As14 Sr5 As8 174.84(2) . 7_556
As9 Sr5 As8 81.80(2) 7_556 7_556
As20 Sr5 As8 98.97(2) . 7_556
As14 Sr5 As16 80.059(19) . .
As9 Sr5 As16 176.27(2) 7_556 .
As20 Sr5 As16 81.33(2) . .
As8 Sr5 As16 96.32(2) 7_556 .
As14 Sr5 As16 96.89(2) . 7_556
As9 Sr5 As16 81.515(19) 7_556 7_556
As20 Sr5 As16 175.97(2) . 7_556
As8 Sr5 As16 79.695(19) 7_556 7_556
As16 Sr5 As16 95.00(2) . 7_556
As14 Sr5 Ga11 42.963(16) . .
As9 Sr5 Ga11 97.06(2) 7_556 .
As20 Sr5 Ga11 42.772(17) . .
As8 Sr5 Ga11 140.95(2) 7_556 .
As16 Sr5 Ga11 86.433(19) . .
As16 Sr5 Ga11 139.05(2) 7_556 .
As14 Sr5 Ga3 142.34(2) . 7_556
As9 Sr5 Ga3 41.975(16) 7_556 7_556
As20 Sr5 Ga3 93.81(2) . 7_556
As8 Sr5 Ga3 41.896(16) 7_556 7_556
As16 Sr5 Ga3 136.96(2) . 7_556
As16 Sr5 Ga3 87.726(19) 7_556 7_556
Ga11 Sr5 Ga3 118.32(2) . 7_556
As14 Sr5 Ga9 93.03(2) . 7_556
As9 Sr5 Ga9 42.038(16) 7_556 7_556
As20 Sr5 Ga9 142.77(2) . 7_556
As8 Sr5 Ga9 86.928(19) 7_556 7_556
As16 Sr5 Ga9 134.85(2) . 7_556
As16 Sr5 Ga9 41.172(15) 7_556 7_556
Ga11 Sr5 Ga9 118.11(2) . 7_556
Ga3 Sr5 Ga9 66.432(17) 7_556 7_556
As14 Sr5 Ga12 87.509(19) . .
As9 Sr5 Ga12 141.67(2) 7_556 .
As20 Sr5 Ga12 41.238(16) . .
As8 Sr5 Ga12 92.180(19) 7_556 .
As16 Sr5 Ga12 41.362(15) . .
As16 Sr5 Ga12 134.82(2) 7_556 .
Ga11 Sr5 Ga12 64.719(17) . .
Ga3 Sr5 Ga12 115.22(2) 7_556 .
Ga9 Sr5 Ga12 175.99(2) 7_556 .
As14 Sr5 Ga8 40.445(15) . .
As9 Sr5 Ga8 140.02(2) 7_556 .
As20 Sr5 Ga8 88.163(19) . .
As8 Sr5 Ga8 135.20(2) 7_556 .
As16 Sr5 Ga8 40.816(15) . .
As16 Sr5 Ga8 90.140(18) 7_556 .
Ga11 Sr5 Ga8 64.822(16) . .
Ga3 Sr5 Ga8 176.73(2) 7_556 .
Ga9 Sr5 Ga8 113.281(19) 7_556 .
Ga12 Sr5 Ga8 64.847(16) . .
As14 Sr5 Ga8 135.22(2) . 7_556
As9 Sr5 Ga8 86.738(19) 7_556 7_556
As20 Sr5 Ga8 137.48(2) . 7_556
As8 Sr5 Ga8 40.573(15) 7_556 7_556
As16 Sr5 Ga8 89.747(18) . 7_556
As16 Sr5 Ga8 40.330(15) 7_556 7_556
Ga11 Sr5 Ga8 176.05(2) . 7_556
Ga3 Sr5 Ga8 65.346(16) 7_556 7_556
Ga9 Sr5 Ga8 64.220(16) 7_556 7_556
Ga12 Sr5 Ga8 112.781(19) . 7_556
Ga8 Sr5 Ga8 111.489(17) . 7_556
As21 Sr6 As17 78.644(19) . 6
As21 Sr6 As20 89.58(2) . .
As17 Sr6 As20 139.45(3) 6 .
As21 Sr6 As23 90.64(2) . .
As17 Sr6 As23 140.63(2) 6 .
As20 Sr6 As23 77.23(2) . .
As21 Sr6 As15 139.70(2) . .
As17 Sr6 As15 87.62(2) 6 .
As20 Sr6 As15 76.641(19) . .
As23 Sr6 As15 121.75(2) . .
As21 Sr6 As13 140.93(2) . 4_545
As17 Sr6 As13 88.37(2) 6 4_545
As20 Sr6 As13 121.94(2) . 4_545
As23 Sr6 As13 76.37(2) . 4_545
As15 Sr6 As13 75.124(19) . 4_545
As21 Sr6 Ga12 130.45(2) . .
As17 Sr6 Ga12 127.75(2) 6 .
As20 Sr6 Ga12 41.962(16) . .
As23 Sr6 Ga12 87.806(19) . .
As15 Sr6 Ga12 40.983(16) . .
As13 Sr6 Ga12 86.351(19) 4_545 .
As21 Sr6 Ga5 131.33(2) . 4_545
As17 Sr6 Ga5 128.38(2) 6 4_545
As20 Sr6 Ga5 88.21(2) . 4_545
As23 Sr6 Ga5 41.682(16) . 4_545
As15 Sr6 Ga5 86.523(18) . 4_545
As13 Sr6 Ga5 40.770(16) 4_545 4_545
Ga12 Sr6 Ga5 69.388(17) . 4_545
As21 Sr6 Sr11 50.70(4) . .
As17 Sr6 Sr11 128.93(5) 6 .
As20 Sr6 Sr11 57.21(14) . .
As23 Sr6 Sr11 49.08(13) . .
As15 Sr6 Sr11 133.74(14) . .
As13 Sr6 Sr11 125.23(14) 4_545 .
Ga12 Sr6 Sr11 94.93(11) . .
Ga5 Sr6 Sr11 88.90(10) 4_545 .
As21 Sr6 Sr9 50.35(9) . .
As17 Sr6 Sr9 127.48(12) 6 .
As20 Sr6 Sr9 45.66(17) . .
As23 Sr6 Sr9 61.9(2) . .
As15 Sr6 Sr9 121.5(2) . .
As13 Sr6 Sr9 137.9(2) 4_545 .
Ga12 Sr6 Sr9 86.58(14) . .
Ga5 Sr6 Sr9 98.44(18) 4_545 .
Sr11 Sr6 Sr9 15.76(14) . .
As21 Sr6 Sr7 128.87(2) . 4_545
As17 Sr6 Sr7 50.229(15) 6 4_545
As20 Sr6 Sr7 127.49(2) . 4_545
As23 Sr6 Sr7 127.26(2) . 4_545
As15 Sr6 Sr7 50.850(15) . 4_545
As13 Sr6 Sr7 50.894(16) 4_545 4_545
Ga12 Sr6 Sr7 88.690(17) . 4_545
Ga5 Sr6 Sr7 88.610(18) 4_545 4_545
Sr11 Sr6 Sr7 174.59(17) . 4_545
Sr9 Sr6 Sr7 169.5(3) . 4_545
As21 Sr6 Sr12 39.726(14) . .
As17 Sr6 Sr12 77.001(16) 6 .
As20 Sr6 Sr12 116.906(19) . .
As23 Sr6 Sr12 71.058(16) . .
As15 Sr6 Sr12 164.41(2) . .
As13 Sr6 Sr12 101.581(18) 4_545 .
Ga12 Sr6 Sr12 154.60(2) . .
Ga5 Sr6 Sr12 100.964(17) 4_545 .
Sr11 Sr6 Sr12 60.70(12) . .
Sr9 Sr6 Sr12 71.28(18) . .
Sr7 Sr6 Sr12 115.137(17) 4_545 .
As9 Sr7 As17 79.35(2) 7_556 7_556
As9 Sr7 As22 88.72(2) 7_556 .
As17 Sr7 As22 139.47(3) 7_556 .
As9 Sr7 As15 139.89(3) 7_556 4
As17 Sr7 As15 87.82(2) 7_556 4
As22 Sr7 As15 76.76(2) . 4
As9 Sr7 As19 89.74(2) 7_556 .
As17 Sr7 As19 140.52(2) 7_556 .
As22 Sr7 As19 77.105(19) . .
As15 Sr7 As19 121.92(2) 4 .
As9 Sr7 As13 141.05(2) 7_556 .
As17 Sr7 As13 88.55(2) 7_556 .
As22 Sr7 As13 122.08(2) . .
As15 Sr7 As13 75.359(19) 4 .
As19 Sr7 As13 76.42(2) . .
As9 Sr7 Ga14 129.72(2) 7_556 .
As17 Sr7 Ga14 128.04(2) 7_556 .
As22 Sr7 Ga14 41.983(16) . .
As15 Sr7 Ga14 41.084(15) 4 .
As19 Sr7 Ga14 87.824(19) . .
As13 Sr7 Ga14 86.563(19) . .
As9 Sr7 Ga10 130.54(2) 7_556 .
As17 Sr7 Ga10 128.60(2) 7_556 .
As22 Sr7 Ga10 88.191(19) . .
As15 Sr7 Ga10 86.729(19) 4 .
As19 Sr7 Ga10 41.690(17) . .
As13 Sr7 Ga10 40.843(16) . .
Ga14 Sr7 Ga10 69.479(17) . .
As9 Sr7 Sr10 49.99(4) 7_556 .
As17 Sr7 Sr10 128.41(4) 7_556 .
As22 Sr7 Sr10 59.20(10) . .
As15 Sr7 Sr10 135.69(9) 4 .
As19 Sr7 Sr10 47.05(9) . .
As13 Sr7 Sr10 123.03(10) . .
Ga14 Sr7 Sr10 96.32(8) . .
Ga10 Sr7 Sr10 87.33(7) . .
As9 Sr7 Sr13 49.90(6) 7_556 .
As17 Sr7 Sr13 127.98(6) 7_556 .
As22 Sr7 Sr13 45.74(12) . .
As15 Sr7 Sr13 121.90(14) 4 .
As19 Sr7 Sr13 60.67(15) . .
As13 Sr7 Sr13 136.72(13) . .
Ga14 Sr7 Sr13 86.48(10) . .
Ga10 Sr7 Sr13 97.29(11) . .
Sr10 Sr7 Sr13 17.42(10) . .
As9 Sr7 Sr6 129.63(2) 7_556 4
As17 Sr7 Sr6 50.285(15) 7_556 4
As22 Sr7 Sr6 127.81(2) . 4
As15 Sr7 Sr6 51.055(15) 4 4
As19 Sr7 Sr6 127.48(2) . 4
As13 Sr7 Sr6 51.061(16) . 4
Ga14 Sr7 Sr6 89.001(18) . 4
Ga10 Sr7 Sr6 88.868(18) . 4
Sr10 Sr7 Sr6 171.93(12) . 4
Sr13 Sr7 Sr6 170.55(17) . 4
As9 Sr7 Sr5 39.839(14) 7_556 .
As17 Sr7 Sr5 77.485(16) 7_556 .
As22 Sr7 Sr5 116.21(2) . .
As15 Sr7 Sr5 165.10(2) 4 .
As19 Sr7 Sr5 70.324(16) . .
As13 Sr7 Sr5 101.509(18) . .
Ga14 Sr7 Sr5 153.81(2) . .
Ga10 Sr7 Sr5 100.446(18) . .
Sr10 Sr7 Sr5 58.31(9) . .
Sr13 Sr7 Sr5 70.48(12) . .
Sr6 Sr7 Sr5 115.550(16) 4 .
As19 Sr8 As22 82.04(2) . .
As19 Sr8 As24 100.18(2) . .
As22 Sr8 As24 99.85(2) . .
As19 Sr8 As2 176.23(3) . 7
As22 Sr8 As2 99.38(2) . 7
As24 Sr8 As2 83.06(2) . 7
As19 Sr8 As18 80.131(19) . .
As22 Sr8 As18 80.62(2) . .
As24 Sr8 As18 179.47(3) . .
As2 Sr8 As18 96.62(2) 7 .
As19 Sr8 As11 99.63(2) . 7
As22 Sr8 As11 176.31(3) . 7
As24 Sr8 As11 83.13(2) . 7
As2 Sr8 As11 78.754(18) 7 7
As18 Sr8 As11 96.39(2) . 7
As19 Sr8 Ga3 141.90(2) . 8
As22 Sr8 Ga3 94.14(2) . 8
As24 Sr8 Ga3 42.870(17) . 8
As2 Sr8 Ga3 41.684(16) 7 8
As18 Sr8 Ga3 136.91(2) . 8
As11 Sr8 Ga3 86.574(18) 7 8
As19 Sr8 Ga15 94.56(2) . .
As22 Sr8 Ga15 141.78(2) . .
As24 Sr8 Ga15 43.014(18) . .
As2 Sr8 Ga15 86.479(18) 7 .
As18 Sr8 Ga15 136.57(2) . .
As11 Sr8 Ga15 41.604(16) 7 .
Ga3 Sr8 Ga15 65.532(17) 8 .
As19 Sr8 Ga14 87.486(19) . .
As22 Sr8 Ga14 40.763(16) . .
As24 Sr8 Ga14 138.81(2) . .
As2 Sr8 Ga14 91.332(19) 7 .
As18 Sr8 Ga14 41.580(16) . .
As11 Sr8 Ga14 135.79(2) 7 .
Ga3 Sr8 Ga14 113.996(19) 8 .
Ga15 Sr8 Ga14 176.94(2) . .
As19 Sr8 Ga10 40.660(16) . .
As22 Sr8 Ga10 87.880(19) . .
As24 Sr8 Ga10 138.97(2) . .
As2 Sr8 Ga10 135.71(2) 7 .
As18 Sr8 Ga10 41.222(15) . .
As11 Sr8 Ga10 91.267(19) 7 .
Ga3 Sr8 Ga10 176.96(2) 8 .
Ga15 Sr8 Ga10 114.016(19) . .
Ga14 Sr8 Ga10 66.280(16) . .
As19 Sr8 Sr10 49.34(8) . .
As22 Sr8 Sr10 62.10(12) . .
As24 Sr8 Sr10 62.19(5) . .
As2 Sr8 Sr10 134.40(9) 7 .
As18 Sr8 Sr10 118.30(5) . .
As11 Sr8 Sr10 121.46(12) 7 .
Ga3 Sr8 Sr10 95.43(6) 8 .
Ga15 Sr8 Sr10 86.84(9) . .
Ga14 Sr8 Sr10 96.22(9) . .
Ga10 Sr8 Sr10 87.52(6) . .
As19 Sr8 Ga4 137.63(2) . 7
As22 Sr8 Ga4 137.34(2) . 7
As24 Sr8 Ga4 89.01(2) . 7
As2 Sr8 Ga4 39.982(15) 7 7
As18 Sr8 Ga4 90.472(18) . 7
As11 Sr8 Ga4 40.105(15) 7 7
Ga3 Sr8 Ga4 64.780(16) 8 7
Ga15 Sr8 Ga4 64.743(16) . 7
Ga14 Sr8 Ga4 112.238(19) . 7
Ga10 Sr8 Ga4 112.219(19) . 7
Sr10 Sr8 Ga4 149.91(7) . 7
Sr11 Sr9 Sr10 132.6(6) . .
Sr11 Sr9 As20 110.3(8) . .
Sr10 Sr9 As20 88.2(4) . .
Sr11 Sr9 As24 82.3(4) . .
Sr10 Sr9 As24 87.7(4) . .
As20 Sr9 As24 165.9(7) . .
Sr11 Sr9 Sr13 119.7(6) . .
Sr10 Sr9 Sr13 17.28(14) . .
As20 Sr9 Sr13 104.6(4) . .
As24 Sr9 Sr13 73.0(3) . .
Sr11 Sr9 As21 75.9(6) . .
Sr10 Sr9 As21 148.1(7) . .
As20 Sr9 As21 94.3(2) . .
As24 Sr9 As21 82.21(18) . .
Sr13 Sr9 As21 147.6(4) . .
Sr11 Sr9 Sr11 36.6(4) . 2_655
Sr10 Sr9 Sr11 96.8(3) . 2_655
As20 Sr9 Sr11 124.7(3) . 2_655
As24 Sr9 Sr11 69.2(3) . 2_655
Sr13 Sr9 Sr11 83.1(3) . 2_655
As21 Sr9 Sr11 107.5(4) . 2_655
Sr11 Sr9 As19 167.9(6) . .
Sr10 Sr9 As19 57.9(5) . .
As20 Sr9 As19 73.3(3) . .
As24 Sr9 As19 93.1(4) . .
Sr13 Sr9 As19 69.0(4) . .
As21 Sr9 As19 92.3(3) . .
Sr11 Sr9 As19 150.7(3) 2_655 .
Sr11 Sr9 As24 79.3(5) . 2_655
Sr10 Sr9 As24 56.63(18) . 2_655
As20 Sr9 As24 90.28(17) . 2_655
As24 Sr9 As24 98.68(19) . 2_655
Sr13 Sr9 As24 52.65(14) . 2_655
As21 Sr9 As24 154.9(7) . 2_655
Sr11 Sr9 As24 51.09(19) 2_655 2_655
As19 Sr9 As24 112.6(4) . 2_655
Sr11 Sr9 Ga15 82.3(5) . .
Sr10 Sr9 Ga15 118.8(5) . .
As20 Sr9 Ga15 130.6(2) . .
As24 Sr9 Ga15 42.38(9) . .
Sr13 Sr9 Ga15 109.5(3) . .
As21 Sr9 Ga15 40.76(8) . .
Sr11 Sr9 Ga15 94.3(3) 2_655 .
As19 Sr9 Ga15 86.7(3) . .
As24 Sr9 Ga15 139.0(2) 2_655 .
Sr11 Sr9 As23 38.2(5) . .
Sr10 Sr9 As23 130.4(3) . .
As20 Sr9 As23 72.1(3) . .
As24 Sr9 As23 120.4(5) . .
Sr13 Sr9 As23 130.6(3) . .
As21 Sr9 As23 80.0(4) . .
Sr11 Sr9 As23 63.17(19) 2_655 .
As19 Sr9 As23 143.7(2) . .
As24 Sr9 As23 77.9(3) 2_655 .
Ga15 Sr9 As23 108.1(4) . .
Sr11 Sr9 Sr14 75.3(6) . 2_655
Sr10 Sr9 Sr14 85.7(2) . 2_655
As20 Sr9 Sr14 50.69(13) . 2_655
As24 Sr9 Sr14 142.3(4) . 2_655
Sr13 Sr9 Sr14 92.17(19) . 2_655
As21 Sr9 Sr14 120.0(4) . 2_655
Sr11 Sr9 Sr14 74.7(2) 2_655 2_655
As19 Sr9 Sr14 114.1(3) . 2_655
As24 Sr9 Sr14 47.83(11) 2_655 2_655
Ga15 Sr9 Sr14 154.6(6) . 2_655
As23 Sr9 Sr14 46.46(16) . 2_655
Sr13 Sr10 Sr9 130.7(4) . .
Sr13 Sr10 As19 121.2(4) . .
Sr9 Sr10 As19 83.7(4) . .
Sr13 Sr10 Sr11 119.3(3) . .
Sr9 Sr10 Sr11 15.5(3) . .
As19 Sr10 Sr11 99.0(2) . .
Sr13 Sr10 As24 77.4(3) . 2_655
Sr9 Sr10 As24 87.3(4) . 2_655
As19 Sr10 As24 160.6(3) . 2_655
Sr11 Sr10 As24 73.26(15) . 2_655
Sr13 Sr10 Sr13 30.4(3) . 2_655
Sr9 Sr10 Sr13 100.3(3) . 2_655
As19 Sr10 Sr13 126.30(11) . 2_655
Sr11 Sr10 Sr13 89.6(2) . 2_655
As24 Sr10 Sr13 72.2(2) 2_655 2_655
Sr13 Sr10 As9 80.3(4) . 7_556
Sr9 Sr10 As9 143.9(3) . 7_556
As19 Sr10 As9 95.13(8) . 7_556
Sr11 Sr10 As9 143.1(2) . 7_556
As24 Sr10 As9 82.21(8) 2_655 7_556
Sr13 Sr10 As9 108.93(18) 2_655 7_556
Sr13 Sr10 As20 165.2(3) . .
Sr9 Sr10 As20 54.6(2) . .
As19 Sr10 As20 71.14(16) . .
Sr11 Sr10 As20 62.46(19) . .
As24 Sr10 As20 89.68(16) 2_655 .
Sr13 Sr10 As20 150.46(15) 2_655 .
As9 Sr10 As20 90.82(13) 7_556 .
Sr13 Sr10 As22 46.7(4) . .
Sr9 Sr10 As22 131.2(3) . .
As19 Sr10 As22 74.52(10) . .
Sr11 Sr10 As22 134.55(12) . .
As24 Sr10 As22 123.7(2) 2_655 .
Sr13 Sr10 As22 62.84(11) 2_655 .
As9 Sr10 As22 82.10(16) 7_556 .
As20 Sr10 As22 144.12(10) . .
Sr13 Sr10 As24 80.3(3) . .
Sr9 Sr10 As24 55.70(17) . .
As19 Sr10 As24 90.67(7) . .
Sr11 Sr10 As24 53.74(8) . .
As24 Sr10 As24 98.33(7) 2_655 .
Sr13 Sr10 As24 53.28(12) 2_655 .
As9 Sr10 As24 160.0(3) 7_556 .
As20 Sr10 As24 109.14(18) . .
As22 Sr10 As24 81.07(11) . .
Sr13 Sr10 Ga3 80.7(3) . 7_556
Sr9 Sr10 Ga3 117.1(4) . 7_556
As19 Sr10 Ga3 130.02(10) . 7_556
Sr11 Sr10 Ga3 107.67(15) . 7_556
As24 Sr10 Ga3 42.04(4) 2_655 7_556
Sr13 Sr10 Ga3 95.87(18) 2_655 7_556
As9 Sr10 Ga3 40.78(4) 7_556 7_556
As20 Sr10 Ga3 84.79(11) . 7_556
As22 Sr10 Ga3 110.33(18) . 7_556
As24 Sr10 Ga3 139.12(10) . 7_556
Sr13 Sr10 Sr8 82.5(3) . .
Sr9 Sr10 Sr8 83.8(3) . .
As19 Sr10 Sr8 51.49(4) . .
Sr11 Sr10 Sr8 91.76(10) . .
As24 Sr10 Sr8 144.25(14) 2_655 .
Sr13 Sr10 Sr8 75.52(9) 2_655 .
As9 Sr10 Sr8 123.24(15) 7_556 .
As20 Sr10 Sr8 112.32(15) . .
As22 Sr10 Sr8 48.53(7) . .
As24 Sr10 Sr8 48.81(4) . .
Ga3 Sr10 Sr8 158.9(2) 7_556 .
Sr9 Sr11 Sr11 128.7(5) . 2_655
Sr9 Sr11 As23 128.8(6) . .
Sr11 Sr11 As23 84.52(12) 2_655 .
Sr9 Sr11 Sr10 31.8(4) . .
Sr11 Sr11 Sr10 97.61(16) 2_655 .
As23 Sr11 Sr10 129.58(19) . .
Sr9 Sr11 As24 76.8(4) . .
Sr11 Sr11 As24 79.9(3) 2_655 .
As23 Sr11 As24 154.1(4) . .
Sr10 Sr11 As24 73.35(18) . .
Sr9 Sr11 As21 83.9(6) . .
Sr11 Sr11 As21 137.1(3) 2_655 .
As23 Sr11 As21 95.19(11) . .
Sr10 Sr11 As21 114.3(3) . .
As24 Sr11 As21 82.63(8) . .
Sr9 Sr11 Sr9 114.8(6) . 2_655
Sr11 Sr11 Sr9 14.70(15) 2_655 2_655
As23 Sr11 Sr9 98.05(15) . 2_655
Sr10 Sr11 Sr9 84.6(3) . 2_655
As24 Sr11 Sr9 69.5(2) . 2_655
As21 Sr11 Sr9 140.48(19) . 2_655
Sr9 Sr11 As20 52.4(6) . .
Sr11 Sr11 As20 134.74(17) 2_655 .
As23 Sr11 As20 76.41(9) . .
Sr10 Sr11 As20 66.7(2) . .
As24 Sr11 As20 128.8(4) . .
As21 Sr11 As20 85.82(19) . .
Sr9 Sr11 As20 133.49(11) 2_655 .
Sr9 Sr11 As24 83.4(5) . 2_655
Sr11 Sr11 As24 55.77(11) 2_655 2_655
As23 Sr11 As24 89.48(10) . 2_655
Sr10 Sr11 As24 54.04(10) . 2_655
As24 Sr11 As24 98.54(9) . 2_655
As21 Sr11 As24 166.6(4) . 2_655
Sr9 Sr11 As24 50.48(17) 2_655 2_655
As20 Sr11 As24 83.08(15) . 2_655
Sr9 Sr11 Sr13 45.6(5) . .
Sr11 Sr11 Sr13 83.1(2) 2_655 .
As23 Sr11 Sr13 135.14(12) . .
Sr10 Sr11 Sr13 16.35(11) . .
As24 Sr11 Sr13 63.26(15) . .
As21 Sr11 Sr13 122.4(3) . .
Sr9 Sr11 Sr13 69.3(3) 2_655 .
As20 Sr11 Sr13 82.4(3) . .
As24 Sr11 Sr13 48.60(11) 2_655 .
Sr9 Sr11 As23 161.9(5) . 2_655
Sr11 Sr11 As23 52.65(12) 2_655 2_655
As23 Sr11 As23 67.8(2) . 2_655
Sr10 Sr11 As23 147.1(2) . 2_655
As24 Sr11 As23 86.4(2) . 2_655
As21 Sr11 As23 87.53(19) . 2_655
Sr9 Sr11 As23 63.92(11) 2_655 2_655
As20 Sr11 As23 142.75(16) . 2_655
As24 Sr11 As23 105.9(2) 2_655 2_655
Sr13 Sr11 As23 130.8(2) . 2_655
Sr9 Sr11 Ga15 81.0(4) . .
Sr11 Sr11 Ga15 109.7(3) 2_655 .
As23 Sr11 Ga15 128.41(18) . .
Sr10 Sr11 Ga15 98.4(2) . .
As24 Sr11 Ga15 42.14(4) . .
As21 Sr11 Ga15 40.78(4) . .
Sr9 Sr11 Ga15 105.10(18) 2_655 .
As20 Sr11 Ga15 114.4(2) . .
As24 Sr11 Ga15 140.13(11) 2_655 .
Sr13 Sr11 Ga15 96.31(16) . .
As23 Sr11 Ga15 82.13(15) 2_655 .
As21 Sr12 As6 101.32(2) . 4_545
As21 Sr12 As23 102.18(2) . 2_655
As6 Sr12 As23 83.09(2) 4_545 2_655
As21 Sr12 As1 81.881(19) . 7
As6 Sr12 As1 175.76(2) 4_545 7
As23 Sr12 As1 99.03(2) 2_655 7
As21 Sr12 As1 176.32(3) . 3_545
As6 Sr12 As1 80.332(19) 4_545 3_545
As23 Sr12 As1 81.24(2) 2_655 3_545
As1 Sr12 As1 96.32(2) 7 3_545
As21 Sr12 As10 81.70(2) . 7
As6 Sr12 As10 97.80(2) 4_545 7
As23 Sr12 As10 175.80(2) 2_655 7
As1 Sr12 As10 79.820(19) 7 7
As1 Sr12 As10 94.84(2) 3_545 7
As21 Sr12 Ga17 96.71(2) . 3_545
As6 Sr12 Ga17 42.426(17) 4_545 3_545
As23 Sr12 Ga17 42.266(15) 2_655 3_545
As1 Sr12 Ga17 140.41(2) 7 3_545
As1 Sr12 Ga17 86.720(19) 3_545 3_545
As10 Sr12 Ga17 139.44(2) 7 3_545
As21 Sr12 Ga15 42.052(16) . .
As6 Sr12 Ga15 141.90(2) 4_545 .
As23 Sr12 Ga15 93.92(2) 2_655 .
As1 Sr12 Ga15 41.889(16) 7 .
As1 Sr12 Ga15 136.95(2) 3_545 .
As10 Sr12 Ga15 87.907(19) 7 .
Ga17 Sr12 Ga15 117.79(2) 3_545 .
As21 Sr12 Ga13 42.101(16) . .
As6 Sr12 Ga13 93.523(19) 4_545 .
As23 Sr12 Ga13 142.88(2) 2_655 .
As1 Sr12 Ga13 86.997(18) 7 .
As1 Sr12 Ga13 134.80(2) 3_545 .
As10 Sr12 Ga13 41.268(15) 7 .
Ga17 Sr12 Ga13 118.188(16) 3_545 .
Ga15 Sr12 Ga13 66.511(17) . .
As21 Sr12 Ga5 141.68(2) . 3_545
As6 Sr12 Ga5 86.845(19) 4_545 3_545
As23 Sr12 Ga5 41.114(16) 2_655 3_545
As1 Sr12 Ga5 92.346(18) 7 3_545
As1 Sr12 Ga5 41.355(16) 3_545 3_545
As10 Sr12 Ga5 134.74(2) 7 3_545
Ga17 Sr12 Ga5 64.497(13) 3_545 3_545
Ga15 Sr12 Ga5 115.34(2) . 3_545
Ga13 Sr12 Ga5 176.00(2) . 3_545
As21 Sr12 Ga2 139.93(2) . 4_545
As6 Sr12 Ga2 40.541(15) 4_545 4_545
As23 Sr12 Ga2 87.150(19) 2_655 4_545
As1 Sr12 Ga2 135.63(2) 7 4_545
As1 Sr12 Ga2 40.922(15) 3_545 4_545
As10 Sr12 Ga2 90.877(19) 7 4_545
Ga17 Sr12 Ga2 64.462(18) 3_545 4_545
Ga15 Sr12 Ga2 177.43(2) . 4_545
Ga13 Sr12 Ga2 113.831(19) . 4_545
Ga5 Sr12 Ga2 64.146(16) 3_545 4_545
As21 Sr12 Ga5 86.636(19) . 7
As6 Sr12 Ga5 136.52(2) 4_545 7
As23 Sr12 Ga5 137.40(2) 2_655 7
As1 Sr12 Ga5 40.384(15) 7 7
As1 Sr12 Ga5 89.921(18) 3_545 7
As10 Sr12 Ga5 40.560(15) 7 7
Ga17 Sr12 Ga5 176.62(2) 3_545 7
Ga15 Sr12 Ga5 65.101(16) . 7
Ga13 Sr12 Ga5 64.213(15) . 7
Ga5 Sr12 Ga5 112.973(16) 3_545 7
Ga2 Sr12 Ga5 112.607(19) 4_545 7
Sr10 Sr13 Sr13 132.8(3) . 2_655
Sr10 Sr13 As22 115.7(5) . .
Sr13 Sr13 As22 87.04(14) 2_655 .
Sr10 Sr13 As24 79.7(2) . 2_655
Sr13 Sr13 As24 87.1(4) 2_655 2_655
As22 Sr13 As24 163.0(4) . 2_655
Sr10 Sr13 Sr10 119.8(4) . 2_655
Sr13 Sr13 Sr10 16.80(17) 2_655 2_655
As22 Sr13 Sr10 103.4(2) . 2_655
As24 Sr13 Sr10 72.5(2) 2_655 2_655
Sr10 Sr13 Sr9 32.0(3) . .
Sr13 Sr13 Sr9 100.8(2) 2_655 .
As22 Sr13 Sr9 123.4(3) . .
As24 Sr13 Sr9 73.4(3) 2_655 .
Sr10 Sr13 Sr9 88.4(3) 2_655 .
Sr10 Sr13 As9 77.2(4) . 7_556
Sr13 Sr13 As9 145.5(5) 2_655 7_556
As22 Sr13 As9 93.96(12) . 7_556
As24 Sr13 As9 82.05(11) 2_655 7_556
Sr10 Sr13 As9 145.0(3) 2_655 7_556
Sr9 Sr13 As9 107.2(4) . 7_556
Sr10 Sr13 As22 166.4(3) . 2_655
Sr13 Sr13 As22 55.9(2) 2_655 2_655
As22 Sr13 As22 72.3(2) . 2_655
As24 Sr13 As22 91.2(2) 2_655 2_655
Sr10 Sr13 As22 65.96(18) 2_655 2_655
Sr9 Sr13 As22 153.4(4) . 2_655
As9 Sr13 As22 91.61(18) 7_556 2_655
Sr10 Sr13 As24 80.4(3) . .
Sr13 Sr13 As24 57.07(14) 2_655 .
As22 Sr13 As24 91.29(10) . .
As24 Sr13 As24 98.80(12) 2_655 .
Sr10 Sr13 As24 53.75(11) 2_655 .
Sr9 Sr13 As24 52.24(15) . .
As9 Sr13 As24 157.0(4) 7_556 .
As22 Sr13 As24 111.3(3) 2_655 .
Sr10 Sr13 As19 42.6(4) . .
Sr13 Sr13 As19 131.8(3) 2_655 .
As22 Sr13 As19 73.05(16) . .
As24 Sr13 As19 122.1(3) 2_655 .
Sr10 Sr13 As19 133.20(15) 2_655 .
Sr9 Sr13 As19 60.1(4) . .
As9 Sr13 As19 80.7(2) 7_556 .
As22 Sr13 As19 143.87(13) 2_655 .
As24 Sr13 As19 79.48(17) . .
Sr10 Sr13 Sr11 44.4(3) . .
Sr13 Sr13 Sr11 89.22(18) 2_655 .
As22 Sr13 Sr11 132.3(2) . .
As24 Sr13 Sr11 63.46(15) 2_655 .
Sr10 Sr13 Sr11 75.4(2) 2_655 .
Sr9 Sr13 Sr11 14.7(2) . .
As9 Sr13 Sr11 114.3(3) 7_556 .
As22 Sr13 Sr11 138.9(3) 2_655 .
As24 Sr13 Sr11 48.73(10) . .
As19 Sr13 Sr11 74.6(3) . .
Sr10 Sr13 Ga3 80.7(3) . 7_556
Sr13 Sr13 Ga3 117.3(5) 2_655 7_556
As22 Sr13 Ga3 129.58(14) . 7_556
As24 Sr13 Ga3 42.09(5) 2_655 7_556
Sr10 Sr13 Ga3 108.1(2) 2_655 7_556
Sr9 Sr13 Ga3 96.2(3) . 7_556
As9 Sr13 Ga3 40.72(5) 7_556 7_556
As22 Sr13 Ga3 85.73(17) 2_655 7_556
As24 Sr13 Ga3 139.13(15) . 7_556
As19 Sr13 Ga3 108.9(3) . 7_556
Sr11 Sr13 Ga3 93.73(16) . 7_556
As23 Sr14 As20 82.19(2) 2_655 2_655
As23 Sr14 As24 100.11(2) 2_655 .
As20 Sr14 As24 99.78(2) 2_655 .
As23 Sr14 As10 80.28(2) 2_655 3_545
As20 Sr14 As10 80.75(2) 2_655 3_545
As24 Sr14 As10 179.37(3) . 3_545
As23 Sr14 As8 176.20(2) 2_655 8
As20 Sr14 As8 99.33(2) 2_655 8
As24 Sr14 As8 83.10(2) . 8
As10 Sr14 As8 96.490(19) 3_545 8
As23 Sr14 As1 99.54(2) 2_655 7
As20 Sr14 As1 176.29(2) 2_655 7
As24 Sr14 As1 83.19(2) . 7
As10 Sr14 As1 96.27(2) 3_545 7
As8 Sr14 As1 78.745(19) 8 7
As23 Sr14 Ga3 141.87(2) 2_655 8
As20 Sr14 Ga3 94.04(2) 2_655 8
As24 Sr14 Ga3 42.900(17) . 8
As10 Sr14 Ga3 136.81(2) 3_545 8
As8 Sr14 Ga3 41.703(15) 8 8
As1 Sr14 Ga3 86.621(19) 7 8
As23 Sr14 Ga15 94.44(2) 2_655 .
As20 Sr14 Ga15 141.74(2) 2_655 .
As24 Sr14 Ga15 43.042(18) . .
As10 Sr14 Ga15 136.50(2) 3_545 .
As8 Sr14 Ga15 86.520(19) 8 .
As1 Sr14 Ga15 41.635(16) 7 .
Ga3 Sr14 Ga15 65.590(17) 8 .
As23 Sr14 Ga12 87.691(19) 2_655 2_655
As20 Sr14 Ga12 40.866(16) 2_655 2_655
As24 Sr14 Ga12 138.82(2) . 2_655
As10 Sr14 Ga12 41.614(16) 3_545 2_655
As8 Sr14 Ga12 91.203(18) 8 2_655
As1 Sr14 Ga12 135.69(2) 7 2_655
Ga3 Sr14 Ga12 113.897(19) 8 2_655
Ga15 Sr14 Ga12 176.84(2) . 2_655
As23 Sr14 Ga5 40.747(16) 2_655 3_545
As20 Sr14 Ga5 88.073(19) 2_655 3_545
As24 Sr14 Ga5 138.97(2) . 3_545
As10 Sr14 Ga5 41.287(15) 3_545 3_545
As8 Sr14 Ga5 135.62(2) 8 3_545
As1 Sr14 Ga5 91.128(19) 7 3_545
Ga3 Sr14 Ga5 176.86(2) 8 3_545
Ga15 Sr14 Ga5 113.912(19) . 3_545
Ga12 Sr14 Ga5 66.413(16) 2_655 3_545
As23 Sr14 Sr11 50.91(13) 2_655 2_655
As20 Sr14 Sr11 59.38(16) 2_655 2_655
As24 Sr14 Sr11 62.82(5) . 2_655
As10 Sr14 Sr11 117.78(5) 3_545 2_655
As8 Sr14 Sr11 132.83(14) 8 2_655
As1 Sr14 Sr11 124.23(16) 7 2_655
Ga3 Sr14 Sr11 94.65(10) 8 2_655
Ga15 Sr14 Sr11 89.00(11) . 2_655
Ga12 Sr14 Sr11 94.15(11) 2_655 2_655
Ga5 Sr14 Sr11 88.43(10) 3_545 2_655
As23 Sr14 Ga2 137.52(2) 2_655 8
As20 Sr14 Ga2 137.30(2) 2_655 8
As24 Sr14 Ga2 89.08(2) . 8
As10 Sr14 Ga2 90.296(18) 3_545 8
As8 Sr14 Ga2 40.003(15) 8 8
As1 Sr14 Ga2 40.080(15) 7 8
Ga3 Sr14 Ga2 64.852(16) 8 8
Ga15 Sr14 Ga2 64.789(16) . 8
Ga12 Sr14 Ga2 112.092(18) 2_655 8
Ga5 Sr14 Ga2 112.046(19) 3_545 8
Sr11 Sr14 Ga2 151.33(6) 2_655 8
Ga15 As1 Ga2 108.81(3) 7 2
Ga15 As1 Ga5 108.68(3) 7 .
Ga2 As1 Ga5 106.24(3) 2 .
Ga15 As1 Sr12 81.01(2) 7 7
Ga2 As1 Sr12 160.47(3) 2 7
Ga5 As1 Sr12 85.54(2) . 7
Ga15 As1 Sr14 80.93(2) 7 7
Ga2 As1 Sr14 85.18(2) 2 7
Ga5 As1 Sr14 160.94(3) . 7
Sr12 As1 Sr14 79.664(19) 7 7
Ga15 As1 Sr12 160.50(3) 7 3_455
Ga2 As1 Sr12 82.66(2) 2 3_455
Ga5 As1 Sr12 81.97(2) . 3_455
Sr12 As1 Sr12 83.69(2) 7 3_455
Sr14 As1 Sr12 84.497(19) 7 3_455
Ga4 As2 Ga3 109.03(3) . 2
Ga4 As2 Ga1 105.54(3) . 2
Ga3 As2 Ga1 108.76(3) 2 2
Ga4 As2 Sr1 161.21(3) . 2
Ga3 As2 Sr1 81.12(2) 2 2
Ga1 As2 Sr1 85.10(2) 2 2
Ga4 As2 Sr8 85.74(2) . 7
Ga3 As2 Sr8 81.39(2) 2 7
Ga1 As2 Sr8 160.60(3) 2 7
Sr1 As2 Sr8 80.115(18) 2 7
Ga4 As2 Sr2 82.69(2) . .
Ga3 As2 Sr2 159.81(3) 2 .
Ga1 As2 Sr2 82.65(2) 2 .
Sr1 As2 Sr2 83.411(19) 2 .
Sr8 As2 Sr2 83.236(19) 7 .
Ga2 As3 Ga4 111.56(3) 2 .
Ga2 As3 Ga6 108.12(3) 2 .
Ga4 As3 Ga6 107.99(3) . .
Ga2 As3 Ga16 109.42(3) 2 .
Ga4 As3 Ga16 109.23(3) . .
Ga6 As3 Ga16 110.50(3) . .
Ga18 As4 Ga7 107.95(3) 1_545 .
Ga18 As4 Ga1 106.43(3) 1_545 2
Ga7 As4 Ga1 108.34(3) . 2
Ga18 As4 Sr1 79.22(2) 1_545 6
Ga7 As4 Sr1 160.10(3) . 6
Ga1 As4 Sr1 86.51(2) 2 6
Ga18 As4 Sr2 157.91(3) 1_545 .
Ga7 As4 Sr2 83.97(2) . .
Ga1 As4 Sr2 86.41(2) 2 .
Sr1 As4 Sr2 83.827(19) 6 .
Ga1 As5 Ga8 111.36(3) . .
Ga1 As5 Ga7 108.15(3) . .
Ga8 As5 Ga7 108.17(3) . .
Ga1 As5 Ga16 109.04(3) . .
Ga8 As5 Ga16 109.19(3) . .
Ga7 As5 Ga16 110.94(3) . .
Ga17 As6 Ga6 107.81(3) . .
Ga17 As6 Ga2 106.18(3) . .
Ga6 As6 Ga2 108.14(3) . .
Ga17 As6 Sr3 158.36(3) . .
Ga6 As6 Sr3 84.20(2) . .
Ga2 As6 Sr3 86.15(2) . .
Ga17 As6 Sr12 80.35(2) . 4
Ga6 As6 Sr12 160.38(3) . 4
Ga2 As6 Sr12 85.76(2) . 4
Sr3 As6 Sr12 82.98(2) . 4
Ga9 As7 Ga1 107.71(3) . .
Ga9 As7 Ga14 107.81(3) . 4_545
Ga1 As7 Ga14 108.04(3) . 4_545
Ga9 As7 Sr2 80.98(2) . 6_556
Ga1 As7 Sr2 160.83(3) . 6_556
Ga14 As7 Sr2 84.52(2) 4_545 6_556
Ga9 As7 Sr1 161.08(3) . 5_556
Ga1 As7 Sr1 83.24(2) . 5_556
Ga14 As7 Sr1 82.30(2) 4_545 5_556
Sr2 As7 Sr1 84.23(2) 6_556 5_556
Ga9 As7 Sr1 81.04(2) . .
Ga1 As7 Sr1 83.93(2) . .
Ga14 As7 Sr1 161.26(3) 4_545 .
Sr2 As7 Sr1 80.558(18) 6_556 .
Sr1 As7 Sr1 84.96(2) 5_556 .
Ga2 As8 Ga3 109.12(3) . .
Ga2 As8 Ga8 105.56(3) . .
Ga3 As8 Ga8 108.83(3) . .
Ga2 As8 Sr5 161.11(3) . 7_556
Ga3 As8 Sr5 81.19(2) . 7_556
Ga8 As8 Sr5 85.01(2) . 7_556
Ga2 As8 Sr14 85.73(2) . 8_456
Ga3 As8 Sr14 81.31(2) . 8_456
Ga8 As8 Sr14 160.56(3) . 8_456
Sr5 As8 Sr14 80.139(19) 7_556 8_456
Ga2 As8 Sr3 82.59(2) . .
Ga3 As8 Sr3 159.84(3) . .
Ga8 As8 Sr3 82.54(2) . .
Sr5 As8 Sr3 83.368(19) 7_556 .
Sr14 As8 Sr3 83.342(19) 8_456 .
Ga3 As9 Ga9 108.74(3) . .
Ga3 As9 Sr5 82.94(2) . 7_556
Ga9 As9 Sr5 83.46(2) . 7_556
Ga3 As9 Sr1 82.89(2) . .
Ga9 As9 Sr1 83.49(2) . .
Sr5 As9 Sr1 156.51(2) 7_556 .
Ga3 As9 Sr10 84.35(6) . 7_556
Ga9 As9 Sr10 163.26(9) . 7_556
Sr5 As9 Sr10 88.02(15) 7_556 7_556
Sr1 As9 Sr10 109.08(15) . 7_556
Ga3 As9 Sr7 163.83(3) . 7_556
Ga9 As9 Sr7 87.42(2) . 7_556
Sr5 As9 Sr7 99.07(2) 7_556 7_556
Sr1 As9 Sr7 99.76(2) . 7_556
Sr10 As9 Sr7 79.71(6) 7_556 7_556
Ga3 As9 Sr13 83.63(9) . 7_556
Ga9 As9 Sr13 163.04(13) . 7_556
Sr5 As9 Sr13 110.2(2) 7_556 7_556
Sr1 As9 Sr13 86.7(2) . 7_556
Sr10 As9 Sr13 22.50(13) 7_556 7_556
Sr7 As9 Sr13 80.62(10) 7_556 7_556
Ga13 As10 Ga5 107.05(3) 7 .
Ga13 As10 Ga12 107.49(3) 7 4
Ga5 As10 Ga12 110.52(3) . 4
Ga13 As10 Sr3 80.50(2) 7 6_565
Ga5 As10 Sr3 160.20(3) . 6_565
Ga12 As10 Sr3 83.53(2) 4 6_565
Ga13 As10 Sr14 160.31(3) 7 3_455
Ga5 As10 Sr14 83.56(2) . 3_455
Ga12 As10 Sr14 83.16(2) 4 3_455
Sr3 As10 Sr14 84.437(19) 6_565 3_455
Ga13 As10 Sr12 80.43(2) 7 7
Ga5 As10 Sr12 83.88(2) . 7
Ga12 As10 Sr12 159.68(3) 4 7
Sr3 As10 Sr12 79.326(19) 6_565 7
Sr14 As10 Sr12 84.392(19) 3_455 7
Ga15 As11 Ga4 108.72(3) 7 .
Ga15 As11 Ga10 108.52(3) 7 .
Ga4 As11 Ga10 106.33(3) . .
Ga15 As11 Sr4 80.91(2) 7 7
Ga4 As11 Sr4 160.52(3) . 7
Ga10 As11 Sr4 85.60(2) . 7
Ga15 As11 Sr8 81.01(2) 7 7
Ga4 As11 Sr8 85.14(2) . 7
Ga10 As11 Sr8 160.99(3) . 7
Sr4 As11 Sr8 79.618(18) 7 7
Ga15 As11 Sr4 160.45(3) 7 .
Ga4 As11 Sr4 82.75(2) . .
Ga10 As11 Sr4 82.18(2) . .
Sr4 As11 Sr4 83.746(19) 7 .
Sr8 As11 Sr4 84.38(2) 7 .
Ga11 As12 Ga7 107.71(3) . .
Ga11 As12 Ga4 106.36(3) . .
Ga7 As12 Ga4 108.45(3) . .
Ga11 As12 Sr2 157.98(3) . .
Ga7 As12 Sr2 84.16(2) . .
Ga4 As12 Sr2 86.45(2) . .
Ga11 As12 Sr4 80.17(2) . .
Ga7 As12 Sr4 159.97(3) . .
Ga4 As12 Sr4 86.04(2) . .
Sr2 As12 Sr4 83.012(19) . .
Ga6 As13 Ga5 104.77(3) . .
Ga6 As13 Ga10 104.64(3) . .
Ga5 As13 Ga10 107.04(3) . .
Ga6 As13 Sr7 106.95(3) . .
Ga5 As13 Sr7 144.97(3) . .
Ga10 As13 Sr7 78.89(2) . .
Ga6 As13 Sr6 106.94(2) . 4
Ga5 As13 Sr6 78.85(2) . 4
Ga10 As13 Sr6 145.10(3) . 4
Sr7 As13 Sr6 78.05(2) . 4
Ga11 As14 Ga6 107.98(3) . .
Ga11 As14 Ga8 106.25(3) . .
Ga6 As14 Ga8 108.01(3) . .
Ga11 As14 Sr5 79.40(2) . .
Ga6 As14 Sr5 160.52(3) . .
Ga8 As14 Sr5 86.31(2) . .
Ga11 As14 Sr3 158.34(3) . .
Ga6 As14 Sr3 84.06(2) . .
Ga8 As14 Sr3 86.11(2) . .
Sr5 As14 Sr3 83.83(2) . .
Ga7 As15 Ga12 104.47(3) . .
Ga7 As15 Ga14 104.32(3) . 4_545
Ga12 As15 Ga14 107.55(3) . 4_545
Ga7 As15 Sr7 108.00(3) . 4_545
Ga12 As15 Sr7 144.37(3) . 4_545
Ga14 As15 Sr7 78.29(2) 4_545 4_545
Ga7 As15 Sr6 108.05(2) . .
Ga12 As15 Sr6 78.26(2) . .
Ga14 As15 Sr6 144.45(3) 4_545 .
Sr7 As15 Sr6 78.095(19) 4_545 .
Ga9 As16 Ga8 107.67(3) . .
Ga9 As16 Ga12 108.01(3) . .
Ga8 As16 Ga12 108.02(3) . .
Ga9 As16 Sr3 81.08(2) . 7_556
Ga8 As16 Sr3 160.78(3) . 7_556
Ga12 As16 Sr3 84.49(2) . 7_556
Ga9 As16 Sr5 161.12(3) . .
Ga8 As16 Sr5 83.22(2) . .
Ga12 As16 Sr5 82.12(2) . .
Sr3 As16 Sr5 84.188(19) 7_556 .
Ga9 As16 Sr5 81.01(2) . 7_556
Ga8 As16 Sr5 83.87(2) . 7_556
Ga12 As16 Sr5 161.19(3) . 7_556
Sr3 As16 Sr5 80.616(19) 7_556 7_556
Sr5 As16 Sr5 85.00(2) . 7_556
Ga9 As17 Ga13 107.66(3) . 6_556
Ga9 As17 Sr3 82.37(2) . 7_556
Ga13 As17 Sr3 82.10(2) 6_556 7_556
Ga9 As17 Sr2 82.30(2) . 6_556
Ga13 As17 Sr2 82.13(2) 6_556 6_556
Sr3 As17 Sr2 153.50(2) 7_556 6_556
Ga9 As17 Sr7 85.99(2) . 7_556
Ga13 As17 Sr7 166.35(3) 6_556 7_556
Sr3 As17 Sr7 99.90(2) 7_556 7_556
Sr2 As17 Sr7 100.44(2) 6_556 7_556
Ga9 As17 Sr6 165.47(3) . 6_556
Ga13 As17 Sr6 86.87(2) 6_556 6_556
Sr3 As17 Sr6 99.82(2) 7_556 6_556
Sr2 As17 Sr6 100.44(2) 6_556 6_556
Sr7 As17 Sr6 79.484(19) 7_556 6_556
Ga13 As18 Ga10 106.99(3) 7 .
Ga13 As18 Ga14 107.37(3) 7 .
Ga10 As18 Ga14 110.42(3) . .
Ga13 As18 Sr2 80.56(2) 7 7
Ga10 As18 Sr2 160.30(3) . 7
Ga14 As18 Sr2 83.58(2) . 7
Ga13 As18 Sr8 160.35(3) 7 .
Ga10 As18 Sr8 83.66(2) . .
Ga14 As18 Sr8 83.25(2) . .
Sr2 As18 Sr8 84.385(19) 7 .
Ga13 As18 Sr4 80.54(2) 7 7
Ga10 As18 Sr4 83.97(2) . 7
Ga14 As18 Sr4 159.74(3) . 7
Sr2 As18 Sr4 79.317(18) 7 7
Sr8 As18 Sr4 84.339(19) . 7
Ga11 As19 Ga10 105.25(3) . .
Ga11 As19 Sr10 97.85(14) . .
Ga10 As19 Sr10 151.74(16) . .
Ga11 As19 Sr8 155.95(3) . .
Ga10 As19 Sr8 85.91(2) . .
Sr10 As19 Sr8 79.18(10) . .
Ga11 As19 Sr4 78.75(2) . .
Ga10 As19 Sr4 83.77(2) . .
Sr10 As19 Sr4 117.07(11) . .
Sr8 As19 Sr4 81.452(19) . .
Ga11 As19 Sr7 105.37(3) . .
Ga10 As19 Sr7 78.31(2) . .
Sr10 As19 Sr7 80.04(12) . .
Sr8 As19 Sr7 97.66(2) . .
Sr4 As19 Sr7 162.07(3) . .
Ga11 As19 Sr9 83.35(12) . .
Ga10 As19 Sr9 159.30(12) . .
Sr10 As19 Sr9 38.4(2) . .
Sr8 As19 Sr9 79.71(10) . .
Sr4 As19 Sr9 79.45(15) . .
Sr7 As19 Sr9 118.14(15) . .
Ga11 As19 Sr13 112.61(11) . .
Ga10 As19 Sr13 135.81(11) . .
Sr10 As19 Sr13 16.16(11) . .
Sr8 As19 Sr13 68.58(10) . .
Sr4 As19 Sr13 124.62(7) . .
Sr7 As19 Sr13 70.53(8) . .
Sr9 As19 Sr13 50.83(18) . .
Ga11 As20 Ga12 104.32(3) . .
Ga11 As20 Sr9 96.2(3) . .
Ga12 As20 Sr9 154.7(4) . .
Ga11 As20 Sr14 156.02(3) . 2_655
Ga12 As20 Sr14 85.19(2) . 2_655
Sr9 As20 Sr14 81.9(3) . 2_655
Ga11 As20 Sr5 77.98(2) . .
Ga12 As20 Sr5 83.40(2) . .
Sr9 As20 Sr5 115.8(3) . .
Sr14 As20 Sr5 81.40(2) 2_655 .
Ga11 As20 Sr6 106.15(3) . .
Ga12 As20 Sr6 77.89(2) . .
Sr9 As20 Sr6 82.3(3) . .
Sr14 As20 Sr6 97.30(2) 2_655 .
Sr5 As20 Sr6 161.29(2) . .
Ga11 As20 Sr11 111.75(13) . .
Ga12 As20 Sr11 137.54(14) . .
Sr9 As20 Sr11 17.3(3) . .
Sr14 As20 Sr11 70.88(10) 2_655 .
Sr5 As20 Sr11 124.85(7) . .
Sr6 As20 Sr11 71.28(9) . .
Ga11 As20 Sr10 83.08(5) . .
Ga12 As20 Sr10 159.05(6) . .
Sr9 As20 Sr10 37.2(3) . .
Sr14 As20 Sr10 81.07(5) 2_655 .
Sr5 As20 Sr10 78.97(6) . .
Sr6 As20 Sr10 119.42(6) . .
Sr11 As20 Sr10 50.83(13) . .
Ga15 As21 Ga13 108.67(3) . .
Ga15 As21 Sr12 82.93(2) . .
Ga13 As21 Sr12 83.31(2) . .
Ga15 As21 Sr4 82.85(2) . .
Ga13 As21 Sr4 83.37(2) . .
Sr12 As21 Sr4 156.26(2) . .
Ga15 As21 Sr11 84.92(6) . .
Ga13 As21 Sr11 164.69(10) . .
Sr12 As21 Sr11 91.7(2) . .
Sr4 As21 Sr11 105.9(2) . .
Ga15 As21 Sr6 162.73(3) . .
Ga13 As21 Sr6 88.60(2) . .
Sr12 As21 Sr6 99.28(2) . .
Sr4 As21 Sr6 99.94(2) . .
Sr11 As21 Sr6 77.91(6) . .
Ga15 As21 Sr9 82.92(14) . .
Ga13 As21 Sr9 162.8(2) . .
Sr12 As21 Sr9 111.3(3) . .
Sr4 As21 Sr9 85.7(3) . .
Sr11 As21 Sr9 20.23(18) . .
Sr6 As21 Sr9 80.33(16) . .
Ga18 As22 Ga14 104.62(3) 3_545 .
Ga18 As22 Sr13 97.4(2) 3_545 .
Ga14 As22 Sr13 153.5(3) . .
Ga18 As22 Sr8 155.54(3) 3_545 .
Ga14 As22 Sr8 85.36(2) . .
Sr13 As22 Sr8 80.37(15) . .
Ga18 As22 Sr1 77.741(18) 3_545 8
Ga14 As22 Sr1 83.69(2) . 8
Sr13 As22 Sr1 115.68(18) . 8
Sr8 As22 Sr1 81.334(19) . 8
Ga18 As22 Sr7 106.42(2) 3_545 .
Ga14 As22 Sr7 77.72(2) . .
Sr13 As22 Sr7 82.14(19) . .
Sr8 As22 Sr7 97.44(2) . .
Sr1 As22 Sr7 161.41(3) 8 .
Ga18 As22 Sr13 83.17(7) 3_545 2_655
Ga14 As22 Sr13 159.28(8) . 2_655
Sr13 As22 Sr13 37.1(3) . 2_655
Sr8 As22 Sr13 80.58(7) . 2_655
Sr1 As22 Sr13 79.22(9) 8 2_655
Sr7 As22 Sr13 119.03(9) . 2_655
Ga18 As22 Sr10 113.24(9) 3_545 .
Ga14 As22 Sr10 136.02(9) . .
Sr13 As22 Sr10 17.64(19) . .
Sr8 As22 Sr10 69.37(7) . .
Sr1 As22 Sr10 124.78(5) 8 .
Sr7 As22 Sr10 70.95(6) . .
Sr13 As22 Sr10 51.20(13) 2_655 .
Ga17 As23 Ga5 104.98(3) 3_545 4_545
Ga17 As23 Sr11 100.93(18) 3_545 .
Ga5 As23 Sr11 148.1(2) 4_545 .
Ga17 As23 Sr14 156.46(3) 3_545 2_655
Ga5 As23 Sr14 85.80(2) 4_545 2_655
Sr11 As23 Sr14 77.44(13) . 2_655
Ga17 As23 Sr12 79.035(19) 3_545 2_655
Ga5 As23 Sr12 83.50(2) 4_545 2_655
Sr11 As23 Sr12 119.82(12) . 2_655
Sr14 As23 Sr12 81.56(2) 2_655 2_655
Ga17 As23 Sr6 105.02(2) 3_545 .
Ga5 As23 Sr6 78.45(2) 4_545 .
Sr11 As23 Sr6 77.16(14) . .
Sr14 As23 Sr6 97.55(2) 2_655 .
Sr12 As23 Sr6 161.94(2) 2_655 .
Ga17 As23 Sr11 82.59(5) 3_545 2_655
Ga5 As23 Sr11 158.84(6) 4_545 2_655
Sr11 As23 Sr11 42.8(2) . 2_655
Sr14 As23 Sr11 80.61(5) 2_655 2_655
Sr12 As23 Sr11 78.54(6) 2_655 2_655
Sr6 As23 Sr11 119.25(6) . 2_655
Ga17 As23 Sr9 112.83(16) 3_545 .
Ga5 As23 Sr9 135.36(16) 4_545 .
Sr11 As23 Sr9 13.01(15) . .
Sr14 As23 Sr9 68.81(14) 2_655 .
Sr12 As23 Sr9 125.52(11) 2_655 .
Sr6 As23 Sr9 69.74(12) . .
Sr11 As23 Sr9 52.92(15) 2_655 .
Ga3 As24 Ga15 103.49(3) 8 .
Ga3 As24 Sr9 164.2(4) 8 .
Ga15 As24 Sr9 85.08(15) . .
Ga3 As24 Sr13 84.31(9) 8 2_655
Ga15 As24 Sr13 165.8(2) . 2_655
Sr9 As24 Sr13 84.7(2) . 2_655
Ga3 As24 Sr11 169.25(17) 8 .
Ga15 As24 Sr11 84.33(6) . .
Sr9 As24 Sr11 20.9(2) . .
Sr13 As24 Sr11 89.64(10) 2_655 .
Ga3 As24 Sr10 83.81(6) 8 2_655
Ga15 As24 Sr10 166.97(15) . 2_655
Sr9 As24 Sr10 90.48(15) . 2_655
Sr13 As24 Sr10 22.90(14) 2_655 2_655
Sr11 As24 Sr10 87.17(10) . 2_655
Ga3 As24 Sr8 81.33(2) 8 .
Ga15 As24 Sr8 81.25(2) . .
Sr9 As24 Sr8 87.0(4) . .
Sr13 As24 Sr8 88.3(2) 2_655 .
Sr11 As24 Sr8 107.4(2) . .
Sr10 As24 Sr8 110.80(16) 2_655 .
Ga3 As24 Sr14 81.23(2) 8 .
Ga15 As24 Sr14 81.16(2) . .
Sr9 As24 Sr14 113.5(4) . .
Sr13 As24 Sr14 112.1(2) 2_655 .
Sr11 As24 Sr14 92.9(2) . .
Sr10 As24 Sr14 89.44(15) 2_655 .
Sr8 As24 Sr14 151.54(3) . .
Ga3 As24 Sr13 110.66(17) 8 .
Ga15 As24 Sr13 130.2(2) . .
Sr9 As24 Sr13 54.8(3) . .
Sr13 As24 Sr13 35.9(4) 2_655 .
Sr11 As24 Sr13 68.0(2) . .
Sr10 As24 Sr13 54.1(3) 2_655 .
Sr8 As24 Sr13 69.73(9) . .
Sr14 As24 Sr13 137.99(11) . .
Ga3 As24 Sr10 127.99(13) 8 .
Ga15 As24 Sr10 112.51(12) . .
Sr9 As24 Sr10 36.6(3) . .
Sr13 As24 Sr10 54.2(3) 2_655 .
Sr11 As24 Sr10 52.9(2) . .
Sr10 As24 Sr10 69.29(19) 2_655 .
Sr8 As24 Sr10 69.00(6) . .
Sr14 As24 Sr10 138.95(7) . .
Sr13 As24 Sr10 19.29(11) . .
Ga3 As24 Sr11 124.95(18) 8 2_655
Ga15 As24 Sr11 114.88(17) . 2_655
Sr9 As24 Sr11 60.3(4) . 2_655
Sr13 As24 Sr11 67.9(2) 2_655 2_655
Sr11 As24 Sr11 44.3(3) . 2_655
Sr10 As24 Sr11 52.7(2) 2_655 2_655
Sr8 As24 Sr11 140.11(6) . 2_655
Sr14 As24 Sr11 68.13(5) . 2_655
Sr13 As24 Sr11 72.62(8) . 2_655
Sr10 As24 Sr11 71.11(8) . 2_655
Ga3 As24 Sr9 110.0(2) 8 2_655
Ga15 As24 Sr9 131.1(3) . 2_655
Sr9 As24 Sr9 72.1(4) . 2_655
Sr13 As24 Sr9 53.9(3) 2_655 2_655
Sr11 As24 Sr9 59.4(4) . 2_655
Sr10 As24 Sr9 36.1(3) 2_655 2_655
Sr8 As24 Sr9 137.38(18) . 2_655
Sr14 As24 Sr9 70.23(14) . 2_655
Sr13 As24 Sr9 67.85(18) . 2_655
Sr10 As24 Sr9 72.37(11) . 2_655
Sr11 As24 Sr9 17.26(16) 2_655 2_655
As5 Ga1 As4 112.52(3) . 2
As5 Ga1 As7 109.98(3) . .
As4 Ga1 As7 107.22(3) 2 .
As5 Ga1 As2 111.09(3) . 2
As4 Ga1 As2 107.70(3) 2 2
As7 Ga1 As2 108.15(3) . 2
As5 Ga1 Sr1 140.01(3) . 5_556
As4 Ga1 Sr1 53.17(2) 2 5_556
As7 Ga1 Sr1 56.00(2) . 5_556
As2 Ga1 Sr1 108.90(2) 2 5_556
As5 Ga1 Sr2 142.35(3) . 2
As4 Ga1 Sr2 53.329(18) 2 2
As7 Ga1 Sr2 107.66(2) . 2
As2 Ga1 Sr2 56.603(19) 2 2
Sr1 Ga1 Sr2 64.858(15) 5_556 2
As5 Ga1 Sr1 139.35(3) . .
As4 Ga1 Sr1 108.13(2) 2 .
As7 Ga1 Sr1 55.766(18) . .
As2 Ga1 Sr1 54.384(19) 2 .
Sr1 Ga1 Sr1 68.474(17) 5_556 .
Sr2 Ga1 Sr1 66.929(14) 2 .
As3 Ga2 As6 112.45(3) 2 .
As3 Ga2 As8 110.70(3) 2 .
As6 Ga2 As8 107.89(3) . .
As3 Ga2 As1 110.54(3) 2 2
As6 Ga2 As1 108.26(3) . 2
As8 Ga2 As1 106.79(3) . 2
As3 Ga2 Sr12 140.93(3) 2 4
As6 Ga2 Sr12 53.695(19) . 4
As8 Ga2 Sr12 108.36(3) . 4
As1 Ga2 Sr12 56.43(2) 2 4
As3 Ga2 Sr3 142.07(3) 2 .
As6 Ga2 Sr3 53.406(19) . .
As8 Ga2 Sr3 56.735(19) . .
As1 Ga2 Sr3 107.38(2) 2 .
Sr12 Ga2 Sr3 64.586(15) 4 .
As3 Ga2 Sr14 139.35(3) 2 8_456
As6 Ga2 Sr14 108.20(2) . 8_456
As8 Ga2 Sr14 54.263(18) . 8_456
As1 Ga2 Sr14 54.737(19) 2 8_456
Sr12 Ga2 Sr14 67.797(15) 4 8_456
Sr3 Ga2 Sr14 66.837(15) . 8_456
As9 Ga3 As8 108.63(3) . .
As9 Ga3 As2 108.70(3) . 2
As8 Ga3 As2 110.72(3) . 2
As9 Ga3 As24 108.05(3) . 8_456
As8 Ga3 As24 110.39(3) . 8_456
As2 Ga3 As24 110.28(3) 2 8_456
As9 Ga3 Sr1 55.13(2) . .
As8 Ga3 Sr1 141.82(3) . .
As2 Ga3 Sr1 56.96(2) 2 .
As24 Ga3 Sr1 107.66(3) 8_456 .
As9 Ga3 Sr5 55.09(2) . 7_556
As8 Ga3 Sr5 56.912(19) . 7_556
As2 Ga3 Sr5 141.80(3) 2 7_556
As24 Ga3 Sr5 107.80(3) 8_456 7_556
Sr1 Ga3 Sr5 108.04(2) . 7_556
As9 Ga3 Sr14 109.11(3) . 8_456
As8 Ga3 Sr14 56.98(2) . 8_456
As2 Ga3 Sr14 142.17(3) 2 8_456
As24 Ga3 Sr14 55.87(2) 8_456 8_456
Sr1 Ga3 Sr14 155.32(2) . 8_456
Sr5 Ga3 Sr14 66.171(16) 7_556 8_456
As9 Ga3 Sr8 109.19(3) . 8_456
As8 Ga3 Sr8 142.16(3) . 8_456
As2 Ga3 Sr8 56.931(19) 2 8_456
As24 Ga3 Sr8 55.80(2) 8_456 8_456
Sr1 Ga3 Sr8 66.152(16) . 8_456
Sr5 Ga3 Sr8 155.42(2) 7_556 8_456
Sr14 Ga3 Sr8 108.462(19) 8_456 8_456
As9 Ga3 Sr13 55.65(10) . 7_556
As8 Ga3 Sr13 134.41(19) . 7_556
As2 Ga3 Sr13 114.87(19) 2 7_556
As24 Ga3 Sr13 53.60(7) 8_456 7_556
Sr1 Ga3 Sr13 69.36(13) . 7_556
Sr5 Ga3 Sr13 85.59(19) 7_556 7_556
Sr14 Ga3 Sr13 86.08(14) 8_456 7_556
Sr8 Ga3 Sr13 69.94(19) 8_456 7_556
As9 Ga3 Sr10 54.87(6) . 7_556
As8 Ga3 Sr10 115.86(13) . 7_556
As2 Ga3 Sr10 133.40(13) 2 7_556
As24 Ga3 Sr10 54.16(5) 8_456 7_556
Sr1 Ga3 Sr10 84.34(12) . 7_556
Sr5 Ga3 Sr10 69.84(9) 7_556 7_556
Sr14 Ga3 Sr10 71.09(12) 8_456 7_556
Sr8 Ga3 Sr10 85.65(10) 8_456 7_556
Sr13 Ga3 Sr10 18.56(11) 7_556 7_556
As3 Ga4 As12 112.58(3) . .
As3 Ga4 As2 110.80(3) . .
As12 Ga4 As2 107.74(3) . .
As3 Ga4 As11 110.55(3) . .
As12 Ga4 As11 108.11(3) . .
As2 Ga4 As11 106.83(3) . .
As3 Ga4 Sr4 140.93(3) . .
As12 Ga4 Sr4 53.549(18) . .
As2 Ga4 Sr4 108.27(2) . .
As11 Ga4 Sr4 56.412(19) . .
As3 Ga4 Sr2 142.16(3) . .
As12 Ga4 Sr2 53.23(2) . .
As2 Ga4 Sr2 56.75(2) . .
As11 Ga4 Sr2 107.29(2) . .
Sr4 Ga4 Sr2 64.429(15) . .
As3 Ga4 Sr8 139.46(3) . 7
As12 Ga4 Sr8 107.96(2) . 7
As2 Ga4 Sr8 54.279(18) . 7
As11 Ga4 Sr8 54.756(19) . 7
Sr4 Ga4 Sr8 67.711(15) . 7
Sr2 Ga4 Sr8 66.768(15) . 7
As13 Ga5 As23 108.85(3) . 4
As13 Ga5 As1 115.01(3) . .
As23 Ga5 As1 110.00(3) 4 .
As13 Ga5 As10 108.95(3) . .
As23 Ga5 As10 105.84(3) 4 .
As1 Ga5 As10 107.79(3) . .
As13 Ga5 Sr6 60.38(2) . 4
As23 Ga5 Sr6 59.87(2) 4 4
As1 Ga5 Sr6 161.99(3) . 4
As10 Ga5 Sr6 89.82(2) . 4
As13 Ga5 Sr12 143.48(3) . 3_455
As23 Ga5 Sr12 55.39(2) 4 3_455
As1 Ga5 Sr12 56.673(19) . 3_455
As10 Ga5 Sr12 107.22(2) . 3_455
Sr6 Ga5 Sr12 115.25(2) 4 3_455
As13 Ga5 Sr14 137.10(3) . 3_455
As23 Ga5 Sr14 53.46(2) 4 3_455
As1 Ga5 Sr14 107.89(3) . 3_455
As10 Ga5 Sr14 55.152(19) . 3_455
Sr6 Ga5 Sr14 78.755(18) 4 3_455
Sr12 Ga5 Sr14 64.491(15) 3_455 3_455
As13 Ga5 Sr12 141.51(3) . 7
As23 Ga5 Sr12 109.37(3) 4 7
As1 Ga5 Sr12 54.080(19) . 7
As10 Ga5 Sr12 55.562(19) . 7
Sr6 Ga5 Sr12 141.25(2) 4 7
Sr12 Ga5 Sr12 67.029(16) 3_455 7
Sr14 Ga5 Sr12 67.549(15) 3_455 7
As3 Ga6 As13 116.58(3) . .
As3 Ga6 As14 111.02(3) . .
As13 Ga6 As14 105.66(3) . .
As3 Ga6 As6 110.98(3) . .
As13 Ga6 As6 105.48(3) . .
As14 Ga6 As6 106.46(3) . .
As3 Ga6 Sr3 142.18(3) . .
As13 Ga6 Sr3 101.24(2) . .
As14 Ga6 Sr3 54.851(19) . .
As6 Ga6 Sr3 54.659(19) . .
As5 Ga7 As15 117.58(3) . .
As5 Ga7 As4 110.56(3) . .
As15 Ga7 As4 105.61(3) . .
As5 Ga7 As12 110.66(3) . .
As15 Ga7 As12 105.43(3) . .
As4 Ga7 As12 106.27(3) . .
As5 Ga7 Sr2 141.87(3) . .
As15 Ga7 Sr2 100.54(2) . .
As4 Ga7 Sr2 54.882(18) . .
As12 Ga7 Sr2 54.665(19) . .
As5 Ga8 As14 112.41(3) . .
As5 Ga8 As16 110.01(3) . .
As14 Ga8 As16 107.25(3) . .
As5 Ga8 As8 110.98(3) . .
As14 Ga8 As8 107.84(3) . .
As16 Ga8 As8 108.19(3) . .
As5 Ga8 Sr5 140.00(3) . .
As14 Ga8 Sr5 53.243(19) . .
As16 Ga8 Sr5 55.966(19) . .
As8 Ga8 Sr5 109.02(2) . .
As5 Ga8 Sr3 142.26(3) . .
As14 Ga8 Sr3 53.491(19) . .
As16 Ga8 Sr3 107.72(2) . .
As8 Ga8 Sr3 56.597(19) . .
Sr5 Ga8 Sr3 64.994(15) . .
As5 Ga8 Sr5 139.35(3) . 7_556
As14 Ga8 Sr5 108.25(2) . 7_556
As16 Ga8 Sr5 55.797(19) . 7_556
As8 Ga8 Sr5 54.410(19) . 7_556
Sr5 Ga8 Sr5 68.510(17) . 7_556
Sr3 Ga8 Sr5 66.920(15) . 7_556
As7 Ga9 As16 111.72(3) . .
As7 Ga9 As17 109.46(3) . .
As16 Ga9 As17 109.32(3) . .
As7 Ga9 As9 109.49(3) . .
As16 Ga9 As9 109.51(3) . .
As17 Ga9 As9 107.24(3) . .
As7 Ga9 Sr2 57.05(2) . 6_556
As16 Ga9 Sr2 141.86(3) . 6_556
As17 Ga9 Sr2 54.99(2) . 6_556
As9 Ga9 Sr2 108.48(2) . 6_556
As7 Ga9 Sr3 141.86(3) . 7_556
As16 Ga9 Sr3 56.952(19) . 7_556
As17 Ga9 Sr3 54.931(19) . 7_556
As9 Ga9 Sr3 108.51(3) . 7_556
Sr2 Ga9 Sr3 107.05(2) 6_556 7_556
As7 Ga9 Sr5 142.67(3) . 7_556
As16 Ga9 Sr5 57.82(2) . 7_556
As17 Ga9 Sr5 107.68(2) . 7_556
As9 Ga9 Sr5 54.51(2) . 7_556
Sr2 Ga9 Sr5 154.00(2) 6_556 7_556
Sr3 Ga9 Sr5 66.958(16) 7_556 7_556
As7 Ga9 Sr1 57.822(19) . .
As16 Ga9 Sr1 142.72(3) . .
As17 Ga9 Sr1 107.75(2) . .
As9 Ga9 Sr1 54.496(19) . .
Sr2 Ga9 Sr1 66.964(16) 6_556 .
Sr3 Ga9 Sr1 154.04(2) 7_556 .
Sr5 Ga9 Sr1 106.696(19) 7_556 .
As13 Ga10 As19 108.82(3) . .
As13 Ga10 As11 115.14(3) . .
As19 Ga10 As11 109.83(3) . .
As13 Ga10 As18 109.09(3) . .
As19 Ga10 As18 105.77(3) . .
As11 Ga10 As18 107.77(3) . .
As13 Ga10 Sr7 60.27(2) . .
As19 Ga10 Sr7 60.00(2) . .
As11 Ga10 Sr7 161.99(3) . .
As18 Ga10 Sr7 89.82(2) . .
As13 Ga10 Sr4 143.44(3) . .
As19 Ga10 Sr4 55.27(2) . .
As11 Ga10 Sr4 56.62(2) . .
As18 Ga10 Sr4 107.10(2) . .
Sr7 Ga10 Sr4 115.26(2) . .
As13 Ga10 Sr8 137.17(3) . .
As19 Ga10 Sr8 53.426(19) . .
As11 Ga10 Sr8 107.69(2) . .
As18 Ga10 Sr8 55.122(19) . .
Sr7 Ga10 Sr8 78.888(17) . .
Sr4 Ga10 Sr8 64.323(15) . .
As13 Ga10 Sr4 141.63(3) . 7
As19 Ga10 Sr4 109.29(2) . 7
As11 Ga10 Sr4 54.068(18) . 7
As18 Ga10 Sr4 55.508(19) . 7
Sr7 Ga10 Sr4 141.24(2) . 7
Sr4 Ga10 Sr4 67.028(17) . 7
Sr8 Ga10 Sr4 67.458(15) . 7
As12 Ga11 As19 113.26(3) . .
As12 Ga11 As14 112.96(3) . .
As19 Ga11 As14 106.21(3) . .
As12 Ga11 As20 106.57(3) . .
As19 Ga11 As20 103.39(3) . .
As14 Ga11 As20 114.19(3) . .
As12 Ga11 Sr5 143.99(3) . .
As19 Ga11 Sr5 102.52(3) . .
As14 Ga11 Sr5 57.64(2) . .
As20 Ga11 Sr5 59.24(2) . .
As12 Ga11 Sr4 57.357(19) . .
As19 Ga11 Sr4 58.89(2) . .
As14 Ga11 Sr4 143.71(3) . .
As20 Ga11 Sr4 101.82(2) . .
Sr5 Ga11 Sr4 151.68(2) . .
As15 Ga12 As20 109.08(3) . .
As15 Ga12 As16 114.42(3) . .
As20 Ga12 As16 109.77(3) . .
As15 Ga12 As10 109.26(3) . 4_545
As20 Ga12 As10 106.43(3) . 4_545
As16 Ga12 As10 107.58(3) . 4_545
As15 Ga12 Sr6 60.75(2) . .
As20 Ga12 Sr6 60.15(2) . .
As16 Ga12 Sr6 161.97(3) . .
As10 Ga12 Sr6 90.10(2) 4_545 .
As15 Ga12 Sr5 143.14(3) . .
As20 Ga12 Sr5 55.36(2) . .
As16 Ga12 Sr5 56.52(2) . .
As10 Ga12 Sr5 107.36(2) 4_545 .
Sr6 Ga12 Sr5 115.51(2) . .
As15 Ga12 Sr14 137.85(3) . 2_655
As20 Ga12 Sr14 53.940(19) . 2_655
As16 Ga12 Sr14 107.74(3) . 2_655
As10 Ga12 Sr14 55.230(19) 4_545 2_655
Sr6 Ga12 Sr14 79.112(17) . 2_655
Sr5 Ga12 Sr14 64.622(16) . 2_655
As15 Ga12 Sr3 140.86(3) . 7_556
As20 Ga12 Sr3 109.84(3) . 7_556
As16 Ga12 Sr3 54.497(19) . 7_556
As10 Ga12 Sr3 54.873(18) 4_545 7_556
Sr6 Ga12 Sr3 141.06(2) . 7_556
Sr5 Ga12 Sr3 67.603(15) . 7_556
Sr14 Ga12 Sr3 67.355(15) 2_655 7_556
As18 Ga13 As10 111.06(3) 7 7
As18 Ga13 As21 110.03(3) 7 .
As10 Ga13 As21 110.09(3) 7 .
As18 Ga13 As17 109.81(3) 7 6
As10 Ga13 As17 109.83(3) 7 6
As21 Ga13 As17 105.89(3) . 6
As18 Ga13 Sr3 142.12(3) 7 4_545
As10 Ga13 Sr3 57.485(19) 7 4_545
As21 Ga13 Sr3 107.67(3) . 4_545
As17 Ga13 Sr3 54.980(19) 6 4_545
As18 Ga13 Sr2 57.476(19) 7 .
As10 Ga13 Sr2 142.11(3) 7 .
As21 Ga13 Sr2 107.62(2) . .
As17 Ga13 Sr2 54.967(19) 6 .
Sr3 Ga13 Sr2 107.162(19) 4_545 .
As18 Ga13 Sr12 142.93(3) 7 .
As10 Ga13 Sr12 58.30(2) 7 .
As21 Ga13 Sr12 54.586(19) . .
As17 Ga13 Sr12 107.04(2) 6 .
Sr3 Ga13 Sr12 66.491(16) 4_545 .
Sr2 Ga13 Sr12 153.24(2) . .
As18 Ga13 Sr4 58.26(2) 7 .
As10 Ga13 Sr4 142.95(3) 7 .
As21 Ga13 Sr4 54.57(2) . .
As17 Ga13 Sr4 107.00(2) 6 .
Sr3 Ga13 Sr4 153.24(2) 4_545 .
Sr2 Ga13 Sr4 66.445(16) . .
Sr12 Ga13 Sr4 106.81(2) . .
As15 Ga14 As22 109.10(3) 4 .
As15 Ga14 As7 114.57(3) 4 4
As22 Ga14 As7 109.58(3) . 4
As15 Ga14 As18 109.37(3) 4 .
As22 Ga14 As18 106.31(3) . .
As7 Ga14 As18 107.58(3) 4 .
As15 Ga14 Sr7 60.63(2) 4 .
As22 Ga14 Sr7 60.29(2) . .
As7 Ga14 Sr7 161.94(3) 4 .
As18 Ga14 Sr7 90.10(2) . .
As15 Ga14 Sr1 143.15(3) 4 8
As22 Ga14 Sr1 55.222(19) . 8
As7 Ga14 Sr1 56.459(19) 4 8
As18 Ga14 Sr1 107.22(2) . 8
Sr7 Ga14 Sr1 115.51(2) . 8
As15 Ga14 Sr8 137.90(3) 4 .
As22 Ga14 Sr8 53.87(2) . .
As7 Ga14 Sr8 107.54(2) 4 .
As18 Ga14 Sr8 55.173(19) . .
Sr7 Ga14 Sr8 79.253(17) . .
Sr1 Ga14 Sr8 64.453(15) 8 .
As15 Ga14 Sr2 140.96(3) 4 7
As22 Ga14 Sr2 109.71(2) . 7
As7 Ga14 Sr2 54.500(19) 4 7
As18 Ga14 Sr2 54.824(18) . 7
Sr7 Ga14 Sr2 141.06(2) . 7
Sr1 Ga14 Sr2 67.589(15) 8 7
Sr8 Ga14 Sr2 67.258(15) . 7
As21 Ga15 As11 108.87(3) . 7
As21 Ga15 As1 108.76(3) . 7
As11 Ga15 As1 110.30(3) 7 7
As21 Ga15 As24 107.38(3) . .
As11 Ga15 As24 110.68(3) 7 .
As1 Ga15 As24 110.77(3) 7 .
As21 Ga15 Sr4 55.08(2) . .
As11 Ga15 Sr4 57.182(19) 7 .
As1 Ga15 Sr4 141.66(3) 7 .
As24 Ga15 Sr4 107.42(3) . .
As21 Ga15 Sr12 55.01(2) . .
As11 Ga15 Sr12 141.61(3) 7 .
As1 Ga15 Sr12 57.10(2) 7 .
As24 Ga15 Sr12 107.56(3) . .
Sr4 Ga15 Sr12 107.87(2) . .
As21 Ga15 Sr14 108.71(3) . .
As11 Ga15 Sr14 142.40(3) 7 .
As1 Ga15 Sr14 57.43(2) 7 .
As24 Ga15 Sr14 55.80(2) . .
Sr4 Ga15 Sr14 154.91(2) . .
Sr12 Ga15 Sr14 66.125(16) . .
As21 Ga15 Sr8 108.83(2) . .
As11 Ga15 Sr8 57.39(2) 7 .
As1 Ga15 Sr8 142.40(3) 7 .
As24 Ga15 Sr8 55.73(2) . .
Sr4 Ga15 Sr8 66.112(16) . .
Sr12 Ga15 Sr8 155.04(2) . .
Sr14 Ga15 Sr8 108.37(2) . .
As21 Ga15 Sr9 56.32(15) . .
As11 Ga15 Sr9 114.1(3) 7 .
As1 Ga15 Sr9 135.6(3) 7 .
As24 Ga15 Sr9 52.53(11) . .
Sr4 Ga15 Sr9 68.9(2) . .
Sr12 Ga15 Sr9 86.8(3) . .
Sr14 Ga15 Sr9 86.2(2) . .
Sr8 Ga15 Sr9 68.4(3) . .
As21 Ga15 Sr11 54.30(5) . .
As11 Ga15 Sr11 130.76(18) 7 .
As1 Ga15 Sr11 118.92(18) 7 .
As24 Ga15 Sr11 53.53(5) . .
Sr4 Ga15 Sr11 81.82(16) . .
Sr12 Ga15 Sr11 72.09(14) . .
Sr14 Ga15 Sr11 73.14(16) . .
Sr8 Ga15 Sr11 82.99(15) . .
Sr9 Ga15 Sr11 16.74(16) . .
As5 Ga16 As5 109.63(5) . 2
As5 Ga16 As3 109.189(18) . 2
As5 Ga16 As3 109.63(2) 2 2
As5 Ga16 As3 109.63(2) . .
As5 Ga16 As3 109.188(18) 2 .
As3 Ga16 As3 109.56(4) 2 .
As6 Ga17 As6 113.23(4) 2 .
As6 Ga17 As23 113.146(19) 2 4
As6 Ga17 As23 106.62(2) . 4
As6 Ga17 As23 106.62(2) 2 3_455
As6 Ga17 As23 113.146(19) . 3_455
As23 Ga17 As23 103.80(4) 4 3_455
As6 Ga17 Sr12 143.78(2) 2 4
As6 Ga17 Sr12 57.224(16) . 4
As23 Ga17 Sr12 102.82(2) 4 4
As23 Ga17 Sr12 58.699(17) 3_455 4
As6 Ga17 Sr12 57.225(16) 2 3_455
As6 Ga17 Sr12 143.78(2) . 3_455
As23 Ga17 Sr12 58.699(17) 4 3_455
As23 Ga17 Sr12 102.82(2) 3_455 3_455
Sr12 Ga17 Sr12 152.08(3) 4 3_455
As4 Ga18 As4 112.62(4) 2_565 1_565
As4 Ga18 As22 106.18(2) 2_565 3_455
As4 Ga18 As22 114.280(18) 1_565 3_455
As4 Ga18 As22 114.280(18) 2_565 4
As4 Ga18 As22 106.18(2) 1_565 4
As22 Ga18 As22 103.10(4) 3_455 4
As4 Ga18 Sr1 143.83(2) 2_565 6_565
As4 Ga18 Sr1 57.773(16) 1_565 6_565
As22 Ga18 Sr1 59.402(17) 3_455 6_565
As22 Ga18 Sr1 101.64(2) 4 6_565
As4 Ga18 Sr1 57.773(16) 2_565 5_566
As4 Ga18 Sr1 143.83(2) 1_565 5_566
As22 Ga18 Sr1 101.64(2) 3_455 5_566
As22 Ga18 Sr1 59.402(17) 4 5_566
Sr1 Ga18 Sr1 151.40(3) 6_565 5_566

loop_
_geom_bond_atom_site_label_1
_geom_bond_atom_site_label_2
_geom_bond_distance
_geom_bond_site_symmetry_2
Sr1 As4 3.0540(8) 6_556
Sr1 As9 3.0603(8) .
Sr1 As22 3.1238(8) 8_456
Sr1 As2 3.1407(8) 2
Sr1 As7 3.1795(8) 5_556
Sr1 As7 3.2003(7) .
Sr1 Ga18 3.5464(6) 5_566
Sr1 Ga3 3.7015(9) .
Sr1 Ga9 3.7350(8) .
Sr1 Ga14 3.7803(8) 8_456
Sr1 Ga1 3.8086(8) 5_556
Sr1 Ga1 3.8493(8) .
Sr2 As17 3.0363(8) 6
Sr2 As12 3.0559(8) .
Sr2 As4 3.0651(7) .
Sr2 As7 3.1217(8) 6
Sr2 As18 3.1396(7) 7
Sr2 As2 3.2105(8) .
Sr2 Ga13 3.6732(8) .
Sr2 Ga9 3.6740(8) 6
Sr2 Ga7 3.7265(8) .
Sr2 Ga4 3.8076(8) .
Sr2 Ga1 3.8139(8) 2
Sr2 Ga14 3.8170(8) 7
Sr3 As17 3.0355(8) 7_556
Sr3 As6 3.0576(8) .
Sr3 As14 3.0657(8) .
Sr3 As16 3.1190(8) 7_556
Sr3 As10 3.1390(7) 6_566
Sr3 As8 3.2039(8) .
Sr3 Ga13 3.6714(8) 4
Sr3 Ga9 3.6760(8) 7_556
Sr3 Ga6 3.7292(8) .
Sr3 Ga2 3.7997(8) .
Sr3 Ga8 3.8053(8) .
Sr3 Ga12 3.8136(8) 7_556
Sr4 As21 3.0579(8) .
Sr4 As12 3.0634(7) .
Sr4 As19 3.1292(8) .
Sr4 As11 3.1492(7) 7
Sr4 As11 3.1906(8) .
Sr4 As18 3.2139(8) 7
Sr4 Ga11 3.5846(8) .
Sr4 Ga15 3.7003(8) .
Sr4 Ga13 3.7278(8) .
Sr4 Ga10 3.7853(8) .
Sr4 Ga4 3.7994(8) .
Sr4 Ga10 3.8778(8) 7
Sr5 As14 3.0531(8) .
Sr5 As9 3.0595(8) 7_556
Sr5 As20 3.1216(8) .
Sr5 As8 3.1393(8) 7_556
Sr5 As16 3.1737(8) .
Sr5 As16 3.1991(8) 7_556
Sr5 Ga11 3.5529(8) .
Sr5 Ga3 3.7027(8) 7_556
Sr5 Ga9 3.7333(8) 7_556
Sr5 Ga12 3.7690(8) .
Sr5 Ga8 3.8029(8) .
Sr5 Ga8 3.8458(8) 7_556
Sr6 As21 3.1372(8) .
Sr6 As17 3.2080(8) 6
Sr6 As20 3.2442(9) .
Sr6 As23 3.2479(9) .
Sr6 As15 3.2592(8) .
Sr6 As13 3.2600(8) 4_545
Sr6 Ga12 3.6573(8) .
Sr6 Ga5 3.6794(9) 4_545
Sr6 Sr11 3.926(4) .
Sr6 Sr9 4.078(11) .
Sr6 Sr7 4.1004(9) 4_545
Sr6 Sr12 4.7199(8) .
Sr7 As9 3.1387(8) 7_556
Sr7 As17 3.2055(8) 7_556
Sr7 As22 3.2457(8) .
Sr7 As15 3.2498(8) 4
Sr7 As19 3.2503(9) .
Sr7 As13 3.2523(8) .
Sr7 Ga14 3.6514(8) .
Sr7 Ga10 3.6753(9) .
Sr7 Sr10 4.013(4) .
Sr7 Sr13 4.073(7) .
Sr8 As19 3.0766(7) .
Sr8 As22 3.0922(8) .
Sr8 As24 3.1130(8) .
Sr8 As2 3.1537(7) 7
Sr8 As18 3.1542(8) .
Sr8 As11 3.1751(8) 7
Sr8 Ga3 3.7209(8) 8
Sr8 Ga15 3.7230(8) .
Sr8 Ga14 3.8158(8) .
Sr8 Ga10 3.8213(8) .
Sr8 Sr10 3.862(3) .
Sr8 Ga4 3.8737(8) 7
Sr9 Sr11 1.107(11) .
Sr9 Sr10 2.186(17) .
Sr9 As20 2.943(7) .
Sr9 As24 3.025(6) .
Sr9 Sr13 3.127(17) .
Sr9 As21 3.185(9) .
Sr9 Sr11 3.41(2) 2_655
Sr9 As19 3.498(19) .
Sr9 As24 3.708(8) 2_655
Sr9 Ga15 3.798(7) .
Sr9 As23 3.834(18) .
Sr9 Sr14 3.954(9) 2_655
Sr10 Sr13 1.226(7) .
Sr10 As19 2.983(4) .
Sr10 Sr11 3.047(12) .
Sr10 As24 3.100(3) 2_655
Sr10 Sr13 3.112(15) 2_655
Sr10 As9 3.124(4) 7_556
Sr10 As20 3.610(8) .
Sr10 As22 3.647(7) .
Sr10 As24 3.659(3) .
Sr10 Ga3 3.802(3) 7_556
Sr11 Sr11 2.602(18) 2_655
Sr11 As23 3.042(6) .
Sr11 As24 3.080(3) .
Sr11 As21 3.107(3) .
Sr11 As20 3.485(9) .
Sr11 As24 3.667(3) 2_655
Sr11 Sr13 3.799(11) .
Sr11 As23 3.809(12) 2_655
Sr11 Ga15 3.811(3) .
Sr12 As21 3.0566(8) .
Sr12 As6 3.0631(8) 4_545
Sr12 As23 3.1258(8) 2_655
Sr12 As1 3.1472(8) 7
Sr12 As1 3.1842(8) 3_545
Sr12 As10 3.2138(8) 7
Sr12 Ga17 3.5915(6) 3_545
Sr12 Ga15 3.7024(9) .
Sr12 Ga13 3.7250(8) .
Sr12 Ga5 3.7736(8) 3_545
Sr12 Ga2 3.7905(8) 4_545
Sr12 Ga5 3.8745(8) 7
Sr13 Sr13 2.15(2) 2_655
Sr13 As22 2.945(5) .
Sr13 As24 3.075(4) 2_655
Sr13 As9 3.158(6) 7_556
Sr13 As22 3.553(13) 2_655
Sr13 As24 3.659(4) .
Sr13 As19 3.767(11) .
Sr13 Ga3 3.802(4) 7_556
Sr14 As23 3.0740(8) 2_655
Sr14 As20 3.0902(8) 2_655
Sr14 As24 3.1137(8) .
Sr14 As10 3.1515(8) 3_545
Sr14 As8 3.1537(8) 8
Sr14 As1 3.1747(8) 7
Sr14 Ga3 3.7178(9) 8
Sr14 Ga15 3.7201(8) .
Sr14 Ga12 3.8092(8) 2_655
Sr14 Ga5 3.8159(8) 3_545
Sr14 Ga2 3.8744(8) 8
As1 Ga15 2.5029(8) 7
As1 Ga2 2.5035(8) 2
As1 Ga5 2.5179(9) .
As2 Ga4 2.4960(8) .
As2 Ga3 2.5027(9) 2
As2 Ga1 2.5098(8) 2
As3 Ga2 2.4214(9) 2
As3 Ga4 2.4233(8) .
As3 Ga6 2.4295(9) .
As3 Ga16 2.4358(8) .
As4 Ga18 2.4624(7) 1_545
As4 Ga7 2.4659(8) .
As4 Ga1 2.4693(9) 2
As5 Ga1 2.4192(8) .
As5 Ga8 2.4192(9) .
As5 Ga7 2.4313(8) .
As5 Ga16 2.4342(8) .
As6 Ga17 2.4578(8) .
As6 Ga6 2.4659(8) .
As6 Ga2 2.4706(8) .
As7 Ga9 2.4874(9) .
As7 Ga1 2.5038(8) .
As7 Ga14 2.5146(8) 4_545
As8 Ga2 2.4975(8) .
As8 Ga3 2.5021(8) .
As8 Ga8 2.5110(8) .
As9 Ga3 2.4954(9) .
As9 Ga9 2.5162(8) .
As10 Ga13 2.4916(8) 7
As10 Ga5 2.5337(8) .
As10 Ga12 2.5479(9) 4
As11 Ga15 2.5027(9) 7
As11 Ga4 2.5044(8) .
As11 Ga10 2.5170(9) .
As12 Ga11 2.4565(9) .
As12 Ga7 2.4664(8) .
As12 Ga4 2.4687(9) .
As13 Ga6 2.4356(8) .
As13 Ga5 2.4491(9) .
As13 Ga10 2.4495(8) .
As14 Ga11 2.4634(8) .
As14 Ga6 2.4642(8) .
As14 Ga8 2.4721(8) .
As15 Ga7 2.4367(9) .
As15 Ga12 2.4498(9) .
As15 Ga14 2.4505(8) 4_545
As16 Ga9 2.4883(8) .
As16 Ga8 2.5032(8) .
As16 Ga12 2.5144(8) .
As17 Ga9 2.5149(9) .
As17 Ga13 2.5241(8) 6_556
As18 Ga13 2.4898(9) 7
As18 Ga10 2.5336(8) .
As18 Ga14 2.5501(9) .
As19 Ga11 2.4628(8) .
As19 Ga10 2.4962(9) .
As20 Ga11 2.4668(9) .
As20 Ga12 2.5011(9) .
As21 Ga15 2.4989(8) .
As21 Ga13 2.5145(9) .
As22 Ga18 2.4684(8) 3_545
As22 Ga14 2.4996(9) .
As23 Ga17 2.4605(8) 3_545
As23 Ga5 2.4974(9) 4_545
As24 Ga3 2.5607(9) 8
As24 Ga15 2.5696(10) .
